data_7051838
loop_
_publ_author_name
'Plitt, Patrick'
'Lynch, Vincent M.'
'Sessler, Jonathan L.'

_publ_section_title
;
 Oxidation-induced control of self-assembly using a bis-dipyrromethyl
 substituted phenanthroline building block
;
_journal_issue 5
_journal_name_full 'New Journal of Chemistry'
_journal_page_first 777
_journal_paper_doi 10.1039/b716796b
_journal_volume 32
_journal_year 2008
_chemical_formula_sum 'C51 H57 Cl3 N6 O8'
_chemical_formula_weight 988.38
_chemical_name_systematic
;
?
;
_space_group_IT_number 2
_symmetry_cell_setting triclinic
_symmetry_space_group_name_Hall '-P 1'
_symmetry_space_group_name_H-M 'P -1'
_atom_sites_solution_hydrogens geom
_atom_sites_solution_primary direct
_atom_sites_solution_secondary difmap
_audit_creation_method SHELXL-97
_cell_angle_alpha 97.040(1)
_cell_angle_beta 109.612(1)
_cell_angle_gamma 102.223(1)
_cell_formula_units_Z 4
_cell_length_a 17.4821(2)
_cell_length_b 17.7345(2)
_cell_length_c 17.8705(3)
_cell_measurement_temperature 153(2)
_cell_volume 4986.68(13)
_computing_cell_refinement 'Collect software, Nonius B.V. 1998'
_computing_data_collection 'Collect software, Nonius B.V. 1998'
_computing_data_reduction
;
DENZO and Scalepack (Otwinoski and Minor, 1997)
;
_computing_molecular_graphics 'XP SHELXTL/PC, Siemens Analytical'
_computing_structure_refinement 'XL SHELXTL/PC, Siemens Analytical'
_computing_structure_solution
;

SIR97 - Altomare A., Burla M.C., Camalli M., Cascarano G.L., Giacovazzo C.,
Guagliardi A., Moliterni A.G.G., Polidori G.,Spagna R.
;
_diffrn_ambient_temperature 153(2)
_diffrn_measured_fraction_theta_full 0.991
_diffrn_measured_fraction_theta_max 0.991
_diffrn_measurement_device_type 'Nonius Kappa CCD'
_diffrn_measurement_method \w-scans
_diffrn_radiation_monochromator graphite
_diffrn_radiation_source 'fine-focus sealed tube'
_diffrn_radiation_type MoK\a
_diffrn_radiation_wavelength 0.71073
_diffrn_reflns_av_R_equivalents 0.0385
_diffrn_reflns_av_sigmaI/netI 0.0842
_diffrn_reflns_limit_h_max 22
_diffrn_reflns_limit_h_min -22
_diffrn_reflns_limit_k_max 22
_diffrn_reflns_limit_k_min -23
_diffrn_reflns_limit_l_max 23
_diffrn_reflns_limit_l_min -23
_diffrn_reflns_number 36894
_diffrn_reflns_theta_full 27.52
_diffrn_reflns_theta_max 27.52
_diffrn_reflns_theta_min 1.80
_exptl_absorpt_coefficient_mu 0.243
_exptl_absorpt_correction_type none
_exptl_crystal_colour 'pale yellow'
_exptl_crystal_density_diffrn 1.316
_exptl_crystal_density_method 'not measured'
_exptl_crystal_description prisms
_exptl_crystal_F_000 2080
_exptl_crystal_size_max 0.35
_exptl_crystal_size_mid 0.32
_exptl_crystal_size_min 0.11
_refine_diff_density_max 0.868
_refine_diff_density_min -0.837
_refine_diff_density_rms 0.064
_refine_ls_extinction_coef 0.0013(3)
_refine_ls_extinction_expression Fc^*^=kFc[1+0.001xFc^2^\l^3^/sin(2\q)]^-1/4^
_refine_ls_extinction_method SHELXL
_refine_ls_goodness_of_fit_ref 1.033
_refine_ls_hydrogen_treatment mixed
_refine_ls_matrix_type fullcycle
_refine_ls_number_parameters 1290
_refine_ls_number_reflns 22761
_refine_ls_number_restraints 31
_refine_ls_restrained_S_all 1.039
_refine_ls_R_factor_all 0.1561
_refine_ls_R_factor_gt 0.0748
_refine_ls_shift/su_max 0.035
_refine_ls_shift/su_mean 0.001
_refine_ls_structure_factor_coef Fsqd
_refine_ls_weighting_details 'calc w=1/[\s^2^(Fo^2^)+(0.0910P)^2^+3.3455P] where P=(Fo^2^+2Fc^2^)/3'
_refine_ls_weighting_scheme calc
_refine_ls_wR_factor_gt 0.1805
_refine_ls_wR_factor_ref 0.2165
_reflns_number_gt 11707
_reflns_number_total 22761
_reflns_threshold_expression >2sigma(I)
_cod_data_source_file b716796b.txt
_cod_data_source_block pp74
_cod_depositor_comments
;
The following automatic conversions were performed:
'_symmetry_cell_setting' value 'Triclinic' changed to 'triclinic'
according to '/home/saulius/struct/CIF-dictionaries/cif_core.dic'
dictionary named 'cif_core.dic' version 2.4.1 from 2010-06-29.

Automatic conversion script
Id: cif_fix_enum 1527 2010-12-29 10:47:43Z saulius 
;
_cod_original_cell_volume 4986.68(12)
_cod_original_sg_symbol_H-M P-1
_cod_database_code 7051838

loop_
_symmetry_equiv_pos_as_xyz
'x, y, z'
'-x, -y, -z'

loop_
_atom_site_label
_atom_site_type_symbol
_atom_site_fract_x
_atom_site_fract_y
_atom_site_fract_z
_atom_site_U_iso_or_equiv
_atom_site_adp_type
_atom_site_occupancy
_atom_site_symmetry_multiplicity
_atom_site_calc_flag
_atom_site_refinement_flags
_atom_site_disorder_assembly
_atom_site_disorder_group
O1' O 0.90356(14) 1.00384(13) 0.37285(14) 0.0487(6) Uani 1 1 d . . .
O2' O 0.98092(13) 1.12928(12) 0.42868(13) 0.0434(5) Uani 1 1 d . . .
O3' O 0.56912(13) 0.75035(12) -0.02955(13) 0.0394(5) Uani 1 1 d . . .
O4' O 0.67820(13) 0.70989(12) -0.04389(14) 0.0439(5) Uani 1 1 d . . .
O5' O 0.27448(18) 0.56976(17) -0.23424(16) 0.0702(8) Uani 1 1 d . . .
O6' O 0.40781(17) 0.64596(16) -0.18006(15) 0.0641(7) Uani 1 1 d . . .
O7' O 0.76704(13) 0.88385(12) 0.20241(13) 0.0403(5) Uani 1 1 d . . .
O8' O 0.82964(13) 0.78646(13) 0.19340(14) 0.0455(6) Uani 1 1 d . . .
N1' N 0.59489(15) 0.99014(14) 0.10785(14) 0.0344(6) Uani 1 1 d . . .
N2' N 0.49207(15) 0.85643(15) 0.12607(14) 0.0338(6) Uani 1 1 d . . .
N3' N 0.82118(16) 1.05145(17) 0.22895(16) 0.0354(6) Uani 1 1 d . . .
N4' N 0.67336(17) 0.90418(15) 0.03412(15) 0.0344(6) Uani 1 1 d . . .
N5' N 0.40859(18) 0.66584(16) -0.02783(16) 0.0389(6) Uani 1 1 d . . .
N6' N 0.61210(16) 0.77360(17) 0.15284(15) 0.0340(6) Uani 1 1 d . . .
C1' C 0.63947(19) 1.05225(18) 0.09228(18) 0.0362(7) Uani 1 1 d . . .
C2' C 0.6132(2) 1.12169(19) 0.0839(2) 0.0425(8) Uani 1 1 d . . .
H2'A H 0.6439 1.1633 0.0679 0.051 Uiso 1 1 calc R . .
C3' C 0.5439(2) 1.12832(19) 0.0989(2) 0.0434(8) Uani 1 1 d . . .
H3'A H 0.5268 1.1756 0.0955 0.052 Uiso 1 1 calc R . .
C4' C 0.4970(2) 1.06519(19) 0.11961(18) 0.0385(8) Uani 1 1 d . . .
C5' C 0.4251(2) 1.0701(2) 0.13887(19) 0.0438(8) Uani 1 1 d . . .
H5'A H 0.4095 1.1183 0.1408 0.053 Uiso 1 1 calc R . .
C6' C 0.3792(2) 1.0077(2) 0.15421(19) 0.0450(8) Uani 1 1 d . . .
H6'A H 0.3320 1.0123 0.1677 0.054 Uiso 1 1 calc R . .
C7' C 0.4005(2) 0.9344(2) 0.15055(19) 0.0396(8) Uani 1 1 d . . .
C8' C 0.3517(2) 0.8674(2) 0.1638(2) 0.0442(8) Uani 1 1 d . . .
H8'A H 0.3044 0.8705 0.1777 0.053 Uiso 1 1 calc R . .
C9' C 0.3726(2) 0.7982(2) 0.1565(2) 0.0443(8) Uani 1 1 d . . .
H9'A H 0.3395 0.7524 0.1648 0.053 Uiso 1 1 calc R . .
C10' C 0.44283(19) 0.79426(18) 0.13687(18) 0.0355(7) Uani 1 1 d . . .
C11' C 0.47163(19) 0.92655(18) 0.13299(17) 0.0335(7) Uani 1 1 d . . .
C12' C 0.52306(19) 0.99498(18) 0.11981(17) 0.0346(7) Uani 1 1 d . . .
C13' C 0.72484(19) 1.05137(18) 0.08770(19) 0.0366(7) Uani 1 1 d . . .
H13B H 0.7336 1.0861 0.0496 0.044 Uiso 1 1 calc R . .
C14' C 0.79190(19) 1.09195(18) 0.17105(19) 0.0349(7) Uani 1 1 d . . .
C15' C 0.8296(2) 1.17171(18) 0.2035(2) 0.0418(8) Uani 1 1 d . . .
C16' C 0.8840(2) 1.17928(18) 0.2844(2) 0.0416(8) Uani 1 1 d . . .
C17' C 0.87842(18) 1.10316(18) 0.29857(19) 0.0358(7) Uani 1 1 d . . .
C18' C 0.92005(19) 1.07259(19) 0.36832(19) 0.0371(7) Uani 1 1 d . . .
C19' C 1.0258(2) 1.1039(2) 0.5008(2) 0.0445(8) Uani 1 1 d . . .
H19C H 1.0509 1.0619 0.4865 0.053 Uiso 1 1 calc R . .
H19D H 0.9867 1.0828 0.5272 0.053 Uiso 1 1 calc R . .
C20' C 1.0937(2) 1.1746(2) 0.5571(2) 0.0555(10) Uani 1 1 d . . .
H20A H 1.1326 1.1942 0.5308 0.083 Uiso 1 1 calc R . .
H20B H 1.1246 1.1596 0.6073 0.083 Uiso 1 1 calc R . .
H20C H 1.0681 1.2161 0.5700 0.083 Uiso 1 1 calc R . .
C21' C 0.8161(2) 1.2392(2) 0.1620(3) 0.0593(10) Uani 1 1 d . . .
H21A H 0.7947 1.2201 0.1030 0.089 Uiso 1 1 calc R . .
H21B H 0.8698 1.2799 0.1793 0.089 Uiso 1 1 calc R . .
H21C H 0.7751 1.2615 0.1767 0.089 Uiso 1 1 calc R . .
C22' C 0.9366(2) 1.2562(2) 0.3419(2) 0.0605(10) Uani 1 1 d . . .
H22A H 0.9549 1.2480 0.3978 0.091 Uiso 1 1 calc R . .
H22B H 0.9031 1.2945 0.3368 0.091 Uiso 1 1 calc R . .
H22C H 0.9862 1.2764 0.3288 0.091 Uiso 1 1 calc R . .
C23' C 0.73441(19) 0.97254(18) 0.05539(18) 0.0345(7) Uani 1 1 d . . .
C24' C 0.80212(19) 0.95747(18) 0.03858(19) 0.0375(7) Uani 1 1 d . . .
C25' C 0.78158(19) 0.87535(18) 0.00752(18) 0.0362(7) Uani 1 1 d . . .
C26' C 0.70041(19) 0.84329(18) 0.00524(18) 0.0346(7) Uani 1 1 d . . .
C27' C 0.6423(2) 0.76543(18) -0.02292(18) 0.0360(7) Uani 1 1 d . . .
C28' C 0.6253(2) 0.62965(18) -0.0710(2) 0.0484(9) Uani 1 1 d . . .
H28C H 0.5755 0.6248 -0.1206 0.058 Uiso 1 1 calc R . .
H28D H 0.6054 0.6132 -0.0282 0.058 Uiso 1 1 calc R . .
C29' C 0.6785(3) 0.5799(2) -0.0885(3) 0.0736(13) Uani 1 1 d . . .
H29A H 0.6960 0.5957 -0.1322 0.110 Uiso 1 1 calc R . .
H29B H 0.6460 0.5243 -0.1054 0.110 Uiso 1 1 calc R . .
H29C H 0.7285 0.5869 -0.0395 0.110 Uiso 1 1 calc R . .
C30' C 0.8816(2) 1.0171(2) 0.0494(2) 0.0504(9) Uani 1 1 d . . .
H30A H 0.8817 1.0688 0.0759 0.076 Uiso 1 1 calc R . .
H30B H 0.8850 1.0201 -0.0039 0.076 Uiso 1 1 calc R . .
H30C H 0.9303 1.0014 0.0831 0.076 Uiso 1 1 calc R . .
C31' C 0.8371(2) 0.8320(2) -0.0170(2) 0.0481(9) Uani 1 1 d . . .
H31A H 0.8581 0.8011 0.0234 0.072 Uiso 1 1 calc R . .
H31B H 0.8849 0.8700 -0.0203 0.072 Uiso 1 1 calc R . .
H31C H 0.8047 0.7965 -0.0702 0.072 Uiso 1 1 calc R . .
C32' C 0.45858(19) 0.71248(18) 0.12317(19) 0.0367(7) Uani 1 1 d . . .
H32B H 0.4444 0.6859 0.1649 0.044 Uiso 1 1 calc R . .
C33' C 0.39385(19) 0.66457(18) 0.04156(19) 0.0368(7) Uani 1 1 d . . .
C34' C 0.31216(19) 0.61883(18) 0.0224(2) 0.0386(7) Uani 1 1 d . . .
C35' C 0.2765(2) 0.59174(19) -0.0629(2) 0.0422(8) Uani 1 1 d . . .
C36' C 0.3379(2) 0.62113(18) -0.0928(2) 0.0405(8) Uani 1 1 d . . .
C37' C 0.3346(2) 0.6091(2) -0.1751(2) 0.0499(9) Uani 1 1 d . . .
C38' C 0.4102(3) 0.6431(3) -0.2602(3) 0.0785(13) Uani 1 1 d . . .
H38C H 0.3716 0.5931 -0.2970 0.094 Uiso 1 1 calc R . .
H38D H 0.4680 0.6451 -0.2579 0.094 Uiso 1 1 calc R . .
C39' C 0.3851(5) 0.7093(3) -0.2908(3) 0.117(2) Uani 1 1 d . . .
H39A H 0.3283 0.7077 -0.2917 0.176 Uiso 1 1 calc R . .
H39B H 0.3848 0.7066 -0.3460 0.176 Uiso 1 1 calc R . .
H39C H 0.4249 0.7586 -0.2554 0.176 Uiso 1 1 calc R . .
C40' C 0.2685(2) 0.5999(2) 0.0796(2) 0.0503(9) Uani 1 1 d . . .
H40A H 0.3106 0.6039 0.1335 0.075 Uiso 1 1 calc R . .
H40B H 0.2311 0.5461 0.0595 0.075 Uiso 1 1 calc R . .
H40C H 0.2353 0.6373 0.0833 0.075 Uiso 1 1 calc R . .
C41' C 0.1874(2) 0.5425(2) -0.1112(2) 0.0560(10) Uani 1 1 d . . .
H41A H 0.1701 0.5047 -0.0804 0.084 Uiso 1 1 calc R . .
H41B H 0.1846 0.5138 -0.1630 0.084 Uiso 1 1 calc R . .
H41C H 0.1496 0.5769 -0.1217 0.084 Uiso 1 1 calc R . .
C42' C 0.54709(19) 0.70932(18) 0.13474(18) 0.0348(7) Uani 1 1 d . . .
C43' C 0.5784(2) 0.64360(18) 0.1332(2) 0.0387(7) Uani 1 1 d . . .
C44' C 0.66540(19) 0.67055(18) 0.15033(19) 0.0376(7) Uani 1 1 d . . .
C45' C 0.68510(19) 0.75202(17) 0.16253(18) 0.0343(7) Uani 1 1 d . . .
C46' C 0.76287(19) 0.81397(19) 0.18729(18) 0.0352(7) Uani 1 1 d . . .
C47' C 0.9111(2) 0.8457(2) 0.2231(2) 0.0521(9) Uani 1 1 d . . .
H47C H 0.9178 0.8831 0.2722 0.062 Uiso 1 1 calc R . .
H47D H 0.9158 0.8758 0.1809 0.062 Uiso 1 1 calc R . .
C48' C 0.9760(2) 0.8016(3) 0.2423(3) 0.0709(12) Uani 1 1 d . . .
H48A H 0.9668 0.7679 0.2798 0.106 Uiso 1 1 calc R . .
H48B H 1.0322 0.8389 0.2678 0.106 Uiso 1 1 calc R . .
H48C H 0.9720 0.7687 0.1922 0.106 Uiso 1 1 calc R . .
C49' C 0.5278(2) 0.5594(2) 0.1173(2) 0.0543(9) Uani 1 1 d . . .
H49A H 0.5029 0.5532 0.1585 0.081 Uiso 1 1 calc R . .
H49B H 0.5648 0.5245 0.1197 0.081 Uiso 1 1 calc R . .
H49C H 0.4829 0.5457 0.0633 0.081 Uiso 1 1 calc R . .
C50' C 0.7247(2) 0.6190(2) 0.1546(2) 0.0487(9) Uani 1 1 d . . .
H50A H 0.7578 0.6337 0.1214 0.073 Uiso 1 1 calc R . .
H50B H 0.6920 0.5636 0.1340 0.073 Uiso 1 1 calc R . .
H50C H 0.7627 0.6262 0.2111 0.073 Uiso 1 1 calc R . .
Cl1A Cl 0.95568(8) 0.60476(7) 0.78415(9) 0.0861(4) Uani 1 1 d . . .
Cl2A Cl 0.96134(8) 0.76757(7) 0.82829(9) 0.0926(4) Uani 1 1 d . . .
Cl3A Cl 0.88933(8) 0.65175(9) 0.90244(8) 0.0987(4) Uani 1 1 d . . .
C1A C 0.9046(2) 0.6691(2) 0.8133(3) 0.0646(11) Uani 1 1 d . . .
H1AA H 0.8481 0.6597 0.7692 0.078 Uiso 1 1 calc R . .
H3'N H 0.808(2) 1.005(2) 0.2206(19) 0.035(10) Uiso 1 1 d . . .
H4'N H 0.628(2) 0.8981(18) 0.0450(19) 0.040(9) Uiso 1 1 d . . .
H5'N H 0.456(2) 0.6874(19) -0.0302(19) 0.038(9) Uiso 1 1 d . . .
H6'N H 0.605(2) 0.816(2) 0.1505(19) 0.034(9) Uiso 1 1 d . . .
O1 O 0.74322(18) 0.68827(18) 0.68990(16) 0.0698(8) Uani 1 1 d . . .
O2 O 0.63662(16) 0.74486(18) 0.65258(15) 0.0649(7) Uani 1 1 d . . .
O3 O 0.26630(13) 0.76939(14) 0.27493(13) 0.0422(5) Uani 1 1 d . . .
O4 O 0.18892(14) 0.64816(14) 0.26862(15) 0.0510(6) Uani 1 1 d . . .
O5 O 0.03940(16) 0.91920(15) 0.11052(15) 0.0602(7) Uani 1 1 d . . .
O6 O 0.12877(14) 0.84261(14) 0.13285(13) 0.0468(6) Uani 1 1 d . . .
O7 O 0.46501(16) 0.73539(16) 0.50077(15) 0.0569(7) Uani 1 1 d . . .
O8 O 0.35587(17) 0.64440(17) 0.50446(15) 0.0620(7) Uani 1 1 d . . .
N1 N 0.54055(15) 0.84440(15) 0.35942(15) 0.0357(6) Uani 1 1 d . . .
N2 N 0.44625(16) 0.94194(16) 0.39197(15) 0.0410(6) Uani 1 1 d . . .
N3 N 0.61432(18) 0.71068(17) 0.49374(17) 0.0412(7) Uani 1 1 d . . .
N4 N 0.41106(16) 0.71557(16) 0.31565(16) 0.0356(6) Uani 1 1 d . . .
H4N H 0.420(2) 0.762(2) 0.324(2) 0.043 Uiso 1 1 d . . .
N5 N 0.21461(17) 0.91992(19) 0.28795(17) 0.0414(7) Uani 1 1 d . . .
N6 N 0.36587(19) 0.83526(19) 0.45752(16) 0.0462(7) Uani 1 1 d . . .
C1 C 0.58872(19) 0.79892(19) 0.34850(18) 0.0371(7) Uani 1 1 d . . .
C2 C 0.6664(2) 0.8298(2) 0.3400(2) 0.0442(8) Uani 1 1 d . . .
H2A H 0.7015 0.7965 0.3363 0.053 Uiso 1 1 calc R . .
C3 C 0.6901(2) 0.9066(2) 0.3374(2) 0.0462(9) Uani 1 1 d . . .
H3A H 0.7419 0.9275 0.3312 0.055 Uiso 1 1 calc R . .
C4 C 0.6383(2) 0.9553(2) 0.34370(19) 0.0439(8) Uani 1 1 d . . .
C5 C 0.6570(2) 1.0356(2) 0.3356(2) 0.0525(9) Uani 1 1 d . . .
H5A H 0.7059 1.0572 0.3251 0.063 Uiso 1 1 calc R . .
C6 C 0.6062(2) 1.0810(2) 0.3428(2) 0.0554(10) Uani 1 1 d . . .
H6A H 0.6185 1.1336 0.3351 0.066 Uiso 1 1 calc R . .
C7 C 0.5337(2) 1.0510(2) 0.3619(2) 0.0504(9) Uani 1 1 d . . .
C8 C 0.4827(3) 1.0990(2) 0.3756(2) 0.0618(11) Uani 1 1 d . . .
H8A H 0.4943 1.1523 0.3696 0.074 Uiso 1 1 calc R . .
C9 C 0.4174(2) 1.0688(2) 0.3972(2) 0.0590(11) Uani 1 1 d . . .
H9A H 0.3829 1.1008 0.4067 0.071 Uiso 1 1 calc R . .
C10 C 0.4007(2) 0.9893(2) 0.4057(2) 0.0483(9) Uani 1 1 d . . .
C11 C 0.5127(2) 0.97238(19) 0.37054(19) 0.0413(8) Uani 1 1 d . . .
C12 C 0.56461(19) 0.92242(18) 0.35816(18) 0.0370(7) Uani 1 1 d . . .
C13 C 0.56128(19) 0.71007(18) 0.34498(19) 0.0363(7) Uani 1 1 d . . .
H13A H 0.5732 0.6841 0.2988 0.044 Uiso 1 1 calc R . .
C14 C 0.62014(19) 0.69267(19) 0.4200(2) 0.0394(7) Uani 1 1 d . . .
C15 C 0.6914(2) 0.6662(2) 0.4309(2) 0.0465(8) Uani 1 1 d . . .
C16 C 0.7301(2) 0.6687(2) 0.5144(2) 0.0513(9) Uani 1 1 d . . .
C17 C 0.6804(2) 0.6951(2) 0.5523(2) 0.0469(8) Uani 1 1 d . . .
C18 C 0.6909(2) 0.7076(2) 0.6370(2) 0.0546(9) Uani 1 1 d . . .
C19 C 0.6488(3) 0.7679(3) 0.7381(2) 0.0760(14) Uani 1 1 d . . .
H19A H 0.6640 0.7259 0.7670 0.091 Uiso 1 1 calc R . .
H19B H 0.5958 0.7755 0.7424 0.091 Uiso 1 1 calc R . .
C20 C 0.7167(3) 0.8420(3) 0.7753(3) 0.0806(14) Uani 1 1 d . . .
H20D H 0.7693 0.8337 0.7723 0.121 Uiso 1 1 calc R . .
H20E H 0.7242 0.8583 0.8323 0.121 Uiso 1 1 calc R . .
H20F H 0.7016 0.8833 0.7461 0.121 Uiso 1 1 calc R . .
C21 C 0.7209(2) 0.6376(2) 0.3651(2) 0.0574(10) Uani 1 1 d . . .
H21D H 0.6793 0.6366 0.3119 0.086 Uiso 1 1 calc R . .
H21E H 0.7273 0.5844 0.3681 0.086 Uiso 1 1 calc R . .
H21F H 0.7752 0.6734 0.3728 0.086 Uiso 1 1 calc R . .
C22 C 0.8120(3) 0.6490(3) 0.5553(3) 0.0795(14) Uani 1 1 d . . .
H22D H 0.8497 0.6925 0.6007 0.119 Uiso 1 1 calc R . .
H22E H 0.8389 0.6409 0.5160 0.119 Uiso 1 1 calc R . .
H22F H 0.8006 0.6006 0.5757 0.119 Uiso 1 1 calc R . .
C23 C 0.46857(19) 0.67376(18) 0.32621(18) 0.0360(7) Uani 1 1 d . . .
C24 C 0.4263(2) 0.59460(19) 0.3135(2) 0.0418(8) Uani 1 1 d . . .
C25 C 0.3403(2) 0.59005(19) 0.2962(2) 0.0419(8) Uani 1 1 d . . .
C26 C 0.33205(19) 0.66685(18) 0.29792(18) 0.0354(7) Uani 1 1 d . . .
C27 C 0.26151(19) 0.7013(2) 0.28010(18) 0.0377(7) Uani 1 1 d . . .
C28 C 0.1146(2) 0.6777(2) 0.2522(3) 0.0583(10) Uani 1 1 d . . .
H28A H 0.1147 0.7150 0.2153 0.070 Uiso 1 1 calc R . .
H28B H 0.1140 0.7056 0.3034 0.070 Uiso 1 1 calc R . .
C29 C 0.0403(3) 0.6092(3) 0.2141(5) 0.141(3) Uani 1 1 d . . .
H29D H 0.0462 0.5773 0.1686 0.212 Uiso 1 1 calc R . .
H29E H -0.0106 0.6274 0.1940 0.212 Uiso 1 1 calc R . .
H29F H 0.0358 0.5772 0.2542 0.212 Uiso 1 1 calc R . .
C30 C 0.4648(2) 0.5263(2) 0.3165(3) 0.0621(11) Uani 1 1 d . . .
H30D H 0.5264 0.5462 0.3391 0.093 Uiso 1 1 calc R . .
H30E H 0.4465 0.4948 0.2614 0.093 Uiso 1 1 calc R . .
H30F H 0.4466 0.4933 0.3508 0.093 Uiso 1 1 calc R . .
C31 C 0.2701(2) 0.5171(2) 0.2779(3) 0.0570(10) Uani 1 1 d . . .
H31D H 0.2387 0.5244 0.3133 0.085 Uiso 1 1 calc R . .
H31E H 0.2935 0.4721 0.2876 0.085 Uiso 1 1 calc R . .
H31F H 0.2320 0.5071 0.2210 0.085 Uiso 1 1 calc R . .
C32 C 0.3243(2) 0.9588(2) 0.4283(2) 0.0504(9) Uani 1 1 d . . .
H32A H 0.3325 0.9965 0.4786 0.060 Uiso 1 1 calc R . .
C33 C 0.2476(2) 0.9678(2) 0.3624(2) 0.0470(9) Uani 1 1 d . . .
C34 C 0.2042(2) 1.0245(2) 0.3617(2) 0.0488(9) Uani 1 1 d . . .
C35 C 0.1411(2) 1.0093(2) 0.2834(2) 0.0474(9) Uani 1 1 d . . .
C36 C 0.14901(19) 0.9439(2) 0.2385(2) 0.0409(8) Uani 1 1 d . . .
C37 C 0.0997(2) 0.9032(2) 0.1555(2) 0.0422(8) Uani 1 1 d . . .
C38 C 0.0801(2) 0.7959(2) 0.0516(2) 0.0573(10) Uani 1 1 d . . .
H38A H 0.0754 0.8303 0.0115 0.069 Uiso 1 1 calc R . .
H38B H 0.0226 0.7693 0.0474 0.069 Uiso 1 1 calc R . .
C39 C 0.1234(3) 0.7368(3) 0.0350(3) 0.0827(14) Uani 1 1 d . . .
H39D H 0.1785 0.7636 0.0349 0.124 Uiso 1 1 calc R . .
H39E H 0.0892 0.7019 -0.0182 0.124 Uiso 1 1 calc R . .
H39F H 0.1314 0.7054 0.0771 0.124 Uiso 1 1 calc R . .
C40 C 0.2198(3) 1.0904(3) 0.4319(3) 0.0685(12) Uani 1 1 d . . .
H40D H 0.1753 1.0779 0.4538 0.103 Uiso 1 1 calc R . .
H40E H 0.2196 1.1399 0.4128 0.103 Uiso 1 1 calc R . .
H40F H 0.2747 1.0961 0.4745 0.103 Uiso 1 1 calc R . .
C41 C 0.0781(2) 1.0551(2) 0.2556(3) 0.0651(11) Uani 1 1 d . . .
H41D H 0.0614 1.0514 0.1969 0.098 Uiso 1 1 calc R . .
H41E H 0.1032 1.1105 0.2838 0.098 Uiso 1 1 calc R . .
H41F H 0.0283 1.0335 0.2679 0.098 Uiso 1 1 calc R . .
C42 C 0.3091(2) 0.8784(2) 0.44714(19) 0.0482(9) Uani 1 1 d . . .
C43 C 0.2404(2) 0.8354(3) 0.4617(2) 0.0556(10) Uani 1 1 d . . .
C44 C 0.2571(2) 0.7641(3) 0.4798(2) 0.0573(10) Uani 1 1 d . . .
C45 C 0.3362(2) 0.7656(2) 0.4768(2) 0.0483(9) Uani 1 1 d . . .
C46 C 0.3917(3) 0.7153(2) 0.4943(2) 0.0508(9) Uani 1 1 d . . .
C47 C 0.4105(3) 0.5932(3) 0.5225(3) 0.0794(13) Uani 1 1 d . . .
H47A H 0.4412 0.5930 0.4849 0.095 Uiso 1 1 calc R . .
H47B H 0.4524 0.6124 0.5787 0.095 Uiso 1 1 calc R . .
C48 C 0.3612(4) 0.5165(3) 0.5137(4) 0.123(2) Uani 1 1 d . . .
H48D H 0.3322 0.5169 0.5520 0.185 Uiso 1 1 calc R . .
H48E H 0.3977 0.4809 0.5248 0.185 Uiso 1 1 calc R . .
H48F H 0.3195 0.4981 0.4580 0.185 Uiso 1 1 calc R . .
C49 C 0.1653(3) 0.8635(3) 0.4637(3) 0.0753(13) Uani 1 1 d . . .
H49D H 0.1273 0.8229 0.4770 0.113 Uiso 1 1 calc R . .
H49E H 0.1352 0.8736 0.4104 0.113 Uiso 1 1 calc R . .
H49F H 0.1845 0.9123 0.5051 0.113 Uiso 1 1 calc R . .
C50 C 0.2008(3) 0.6992(3) 0.4987(3) 0.0779(13) Uani 1 1 d . . .
H50D H 0.2349 0.6782 0.5425 0.117 Uiso 1 1 calc R . .
H50E H 0.1702 0.6570 0.4501 0.117 Uiso 1 1 calc R . .
H50F H 0.1604 0.7201 0.5160 0.117 Uiso 1 1 calc R . .
Cl1B Cl 0.03250(14) 0.52933(10) -0.34306(11) 0.1324(6) Uani 1 1 d U . .
Cl2B Cl 0.0704(5) 0.3861(3) -0.3538(5) 0.156(3) Uani 0.40 1 d PDU . .
Cl2C Cl 0.05151(17) 0.38248(14) -0.4090(2) 0.0942(9) Uani 0.60 1 d PDU . .
Cl3B Cl 0.13173(15) 0.51919(14) -0.44062(13) 0.1544(8) Uani 1 1 d U . .
C1B C 0.1000(3) 0.4816(3) -0.3672(3) 0.0852(14) Uani 1 1 d DU . .
H1BA H 0.1515 0.4918 -0.3169 0.102 Uiso 1 1 d R . .
H3N H 0.574(3) 0.723(2) 0.501(3) 0.072(14) Uiso 1 1 d . . .
H5N H 0.225(2) 0.879(2) 0.275(2) 0.045(11) Uiso 1 1 d . . .
H6N H 0.414(2) 0.847(2) 0.448(2) 0.052(10) Uiso 1 1 d . . .

loop_
_atom_site_aniso_label
_atom_site_aniso_U_11
_atom_site_aniso_U_22
_atom_site_aniso_U_33
_atom_site_aniso_U_23
_atom_site_aniso_U_13
_atom_site_aniso_U_12
O1' 0.0502(14) 0.0378(14) 0.0441(14) 0.0093(10) 0.0060(11) 0.0018(11)
O2' 0.0378(13) 0.0390(13) 0.0402(13) 0.0032(10) 0.0039(11) 0.0036(10)
O3' 0.0321(13) 0.0397(12) 0.0474(13) 0.0077(10) 0.0155(10) 0.0116(10)
O4' 0.0388(13) 0.0326(12) 0.0580(15) 0.0005(10) 0.0191(11) 0.0082(10)
O5' 0.0640(18) 0.0750(19) 0.0435(15) -0.0046(14) 0.0060(14) -0.0058(15)
O6' 0.0678(18) 0.0707(18) 0.0413(15) 0.0028(12) 0.0220(13) -0.0043(14)
O7' 0.0416(13) 0.0320(13) 0.0410(13) 0.0051(10) 0.0105(10) 0.0069(10)
O8' 0.0308(12) 0.0405(13) 0.0630(16) 0.0124(11) 0.0137(11) 0.0103(10)
N1' 0.0347(15) 0.0345(14) 0.0307(14) 0.0042(11) 0.0071(12) 0.0122(12)
N2' 0.0333(14) 0.0387(15) 0.0281(13) 0.0058(11) 0.0088(11) 0.0118(12)
N3' 0.0360(15) 0.0260(15) 0.0385(16) 0.0039(12) 0.0101(12) 0.0047(12)
N4' 0.0319(15) 0.0347(15) 0.0361(15) 0.0069(11) 0.0115(12) 0.0105(12)
N5' 0.0362(17) 0.0370(15) 0.0406(16) 0.0067(12) 0.0131(14) 0.0066(13)
N6' 0.0341(15) 0.0294(15) 0.0373(15) 0.0069(12) 0.0103(12) 0.0110(13)
C1' 0.0351(17) 0.0337(17) 0.0292(16) 0.0024(13) 0.0005(14) 0.0092(14)
C2' 0.0367(19) 0.0351(18) 0.044(2) 0.0057(15) 0.0032(16) 0.0076(15)
C3' 0.042(2) 0.0325(18) 0.044(2) 0.0011(14) 0.0018(16) 0.0152(15)
C4' 0.0386(19) 0.0391(18) 0.0293(17) 0.0006(13) 0.0004(14) 0.0175(15)
C5' 0.045(2) 0.046(2) 0.0386(19) 0.0033(15) 0.0082(16) 0.0241(17)
C6' 0.042(2) 0.058(2) 0.0353(19) 0.0033(16) 0.0107(16) 0.0252(18)
C7' 0.0394(19) 0.049(2) 0.0312(17) 0.0075(14) 0.0106(15) 0.0189(16)
C8' 0.0386(19) 0.061(2) 0.0386(19) 0.0088(16) 0.0169(16) 0.0223(17)
C9' 0.0405(19) 0.050(2) 0.047(2) 0.0102(16) 0.0207(17) 0.0147(16)
C10' 0.0342(17) 0.0424(19) 0.0283(16) 0.0070(13) 0.0080(14) 0.0135(15)
C11' 0.0343(17) 0.0377(18) 0.0267(16) 0.0050(13) 0.0068(13) 0.0146(14)
C12' 0.0339(17) 0.0392(18) 0.0241(15) 0.0009(13) 0.0019(13) 0.0141(14)
C13' 0.0403(18) 0.0308(17) 0.0388(18) 0.0104(14) 0.0135(15) 0.0101(14)
C14' 0.0321(17) 0.0339(17) 0.0390(18) 0.0092(14) 0.0132(14) 0.0085(14)
C15' 0.0332(18) 0.0328(18) 0.051(2) 0.0073(15) 0.0094(16) 0.0044(14)
C16' 0.0351(18) 0.0344(18) 0.048(2) 0.0070(15) 0.0104(16) 0.0042(14)
C17' 0.0286(17) 0.0339(17) 0.0387(18) 0.0013(14) 0.0098(14) 0.0036(13)
C18' 0.0323(17) 0.0352(19) 0.0382(18) 0.0018(14) 0.0107(15) 0.0048(14)
C19' 0.0381(19) 0.049(2) 0.0373(19) 0.0073(15) 0.0056(15) 0.0083(16)
C20' 0.044(2) 0.054(2) 0.051(2) 0.0001(18) 0.0054(18) 0.0049(17)
C21' 0.047(2) 0.034(2) 0.076(3) 0.0185(18) 0.002(2) 0.0001(16)
C22' 0.055(2) 0.034(2) 0.067(3) 0.0036(18) 0.000(2) 0.0020(17)
C23' 0.0361(18) 0.0347(17) 0.0292(16) 0.0063(13) 0.0077(14) 0.0098(14)
C24' 0.0345(18) 0.0390(18) 0.0353(17) 0.0096(14) 0.0088(14) 0.0085(14)
C25' 0.0303(17) 0.0414(19) 0.0332(17) 0.0064(14) 0.0073(14) 0.0104(14)
C26' 0.0337(17) 0.0343(17) 0.0337(17) 0.0047(13) 0.0097(14) 0.0113(14)
C27' 0.040(2) 0.0399(18) 0.0313(17) 0.0078(14) 0.0138(15) 0.0170(15)
C28' 0.043(2) 0.0336(19) 0.067(2) 0.0038(16) 0.0222(18) 0.0086(15)
C29' 0.061(3) 0.036(2) 0.124(4) -0.004(2) 0.044(3) 0.0095(19)
C30' 0.041(2) 0.047(2) 0.064(2) 0.0107(18) 0.0223(18) 0.0104(16)
C31' 0.039(2) 0.048(2) 0.056(2) 0.0038(17) 0.0175(17) 0.0132(16)
C32' 0.0340(17) 0.0423(18) 0.0349(17) 0.0115(14) 0.0132(14) 0.0097(14)
C33' 0.0362(18) 0.0370(18) 0.0411(19) 0.0100(14) 0.0162(15) 0.0142(14)
C34' 0.0339(18) 0.0329(17) 0.051(2) 0.0112(15) 0.0167(16) 0.0111(14)
C35' 0.0378(19) 0.0351(18) 0.052(2) 0.0080(15) 0.0144(17) 0.0110(15)
C36' 0.0373(19) 0.0348(18) 0.0414(19) 0.0034(14) 0.0069(16) 0.0088(14)
C37' 0.046(2) 0.046(2) 0.051(2) 0.0068(17) 0.0139(19) 0.0059(17)
C38' 0.097(4) 0.080(3) 0.049(3) 0.008(2) 0.030(2) 0.003(3)
C39' 0.208(7) 0.089(4) 0.057(3) 0.019(3) 0.052(4) 0.040(4)
C40' 0.044(2) 0.047(2) 0.066(2) 0.0119(18) 0.0275(19) 0.0128(17)
C41' 0.038(2) 0.054(2) 0.064(2) 0.0034(19) 0.0111(18) 0.0077(17)
C42' 0.0327(17) 0.0351(17) 0.0342(17) 0.0074(13) 0.0104(14) 0.0077(14)
C43' 0.0384(19) 0.0347(18) 0.0457(19) 0.0119(14) 0.0181(16) 0.0097(14)
C44' 0.0372(18) 0.0355(18) 0.0423(19) 0.0109(14) 0.0149(15) 0.0124(14)
C45' 0.0364(18) 0.0345(17) 0.0332(17) 0.0085(13) 0.0126(14) 0.0119(14)
C46' 0.0340(18) 0.0368(19) 0.0327(17) 0.0077(14) 0.0095(14) 0.0100(14)
C47' 0.0313(19) 0.055(2) 0.063(2) 0.0142(18) 0.0131(17) 0.0032(16)
C48' 0.044(2) 0.083(3) 0.089(3) 0.036(3) 0.021(2) 0.020(2)
C49' 0.046(2) 0.039(2) 0.074(3) 0.0135(18) 0.019(2) 0.0076(16)
C50' 0.045(2) 0.0379(19) 0.070(2) 0.0158(17) 0.0253(19) 0.0179(16)
Cl1A 0.0772(8) 0.0591(7) 0.1300(11) 0.0017(7) 0.0569(8) 0.0150(6)
Cl2A 0.0914(9) 0.0537(7) 0.1043(10) 0.0164(6) 0.0018(7) 0.0185(6)
Cl3A 0.0758(8) 0.1080(10) 0.0899(9) -0.0178(7) 0.0381(7) -0.0107(7)
C1A 0.044(2) 0.065(3) 0.067(3) 0.001(2) 0.000(2) 0.0176(19)
O1 0.0662(18) 0.094(2) 0.0482(16) 0.0154(15) 0.0075(14) 0.0428(17)
O2 0.0561(16) 0.103(2) 0.0408(15) 0.0136(14) 0.0126(13) 0.0409(16)
O3 0.0378(13) 0.0456(14) 0.0441(13) 0.0081(11) 0.0140(11) 0.0158(11)
O4 0.0335(13) 0.0525(15) 0.0672(17) 0.0151(12) 0.0180(12) 0.0119(11)
O5 0.0490(15) 0.0671(17) 0.0527(16) 0.0123(13) -0.0007(13) 0.0241(13)
O6 0.0416(13) 0.0551(15) 0.0363(13) 0.0035(11) 0.0050(11) 0.0166(11)
O7 0.0428(16) 0.0786(18) 0.0482(15) 0.0033(13) 0.0120(12) 0.0281(13)
O8 0.0601(17) 0.076(2) 0.0524(16) 0.0151(14) 0.0160(13) 0.0303(15)
N1 0.0334(14) 0.0375(15) 0.0311(14) 0.0042(11) 0.0076(12) 0.0081(12)
N2 0.0367(16) 0.0461(16) 0.0306(14) -0.0014(12) 0.0018(12) 0.0145(13)
N3 0.0316(16) 0.0484(17) 0.0392(17) 0.0053(13) 0.0073(13) 0.0140(13)
N4 0.0320(15) 0.0357(14) 0.0354(15) 0.0054(12) 0.0084(12) 0.0096(13)
N5 0.0338(16) 0.0492(18) 0.0376(16) 0.0021(14) 0.0073(13) 0.0179(14)
N6 0.0387(17) 0.070(2) 0.0328(16) 0.0081(14) 0.0127(14) 0.0235(16)
C1 0.0313(17) 0.0464(19) 0.0262(16) 0.0035(14) 0.0047(14) 0.0077(15)
C2 0.0344(18) 0.055(2) 0.0398(19) 0.0019(16) 0.0136(15) 0.0099(16)
C3 0.041(2) 0.055(2) 0.0376(19) 0.0017(16) 0.0186(16) 0.0001(17)
C4 0.045(2) 0.050(2) 0.0267(17) 0.0039(14) 0.0072(15) 0.0039(17)
C5 0.056(2) 0.050(2) 0.036(2) 0.0063(16) 0.0097(17) -0.0041(19)
C6 0.057(2) 0.039(2) 0.051(2) 0.0113(17) 0.0039(19) 0.0005(18)
C7 0.047(2) 0.041(2) 0.041(2) 0.0001(15) -0.0052(17) 0.0065(17)
C8 0.051(2) 0.042(2) 0.063(3) 0.0005(18) -0.010(2) 0.0093(19)
C9 0.048(2) 0.042(2) 0.059(2) -0.0102(18) -0.0094(19) 0.0159(18)
C10 0.040(2) 0.054(2) 0.0344(19) -0.0058(16) -0.0038(15) 0.0164(17)
C11 0.0387(19) 0.0405(19) 0.0310(17) 0.0020(14) 0.0005(15) 0.0067(15)
C12 0.0359(18) 0.0401(19) 0.0262(16) 0.0021(13) 0.0049(14) 0.0058(14)
C13 0.0314(17) 0.0425(19) 0.0335(17) 0.0038(14) 0.0100(14) 0.0127(14)
C14 0.0305(17) 0.0428(19) 0.0388(19) 0.0031(14) 0.0088(15) 0.0072(14)
C15 0.0337(19) 0.056(2) 0.048(2) 0.0045(17) 0.0119(16) 0.0168(16)
C16 0.037(2) 0.067(2) 0.045(2) 0.0102(18) 0.0066(17) 0.0201(18)
C17 0.0339(19) 0.060(2) 0.040(2) 0.0072(16) 0.0047(16) 0.0165(17)
C18 0.041(2) 0.068(3) 0.045(2) 0.0085(19) 0.0028(18) 0.0195(19)
C19 0.068(3) 0.127(4) 0.042(2) 0.014(3) 0.020(2) 0.047(3)
C20 0.088(3) 0.112(4) 0.052(3) 0.009(3) 0.025(3) 0.054(3)
C21 0.045(2) 0.072(3) 0.056(2) 0.007(2) 0.0165(19) 0.0244(19)
C22 0.051(3) 0.124(4) 0.066(3) 0.019(3) 0.011(2) 0.048(3)
C23 0.0317(17) 0.0415(19) 0.0322(17) 0.0051(14) 0.0075(14) 0.0132(15)
C24 0.0369(19) 0.042(2) 0.0439(19) 0.0099(15) 0.0090(16) 0.0143(15)
C25 0.0362(19) 0.043(2) 0.0424(19) 0.0101(15) 0.0107(15) 0.0079(15)
C26 0.0310(17) 0.0407(18) 0.0304(16) 0.0059(13) 0.0082(14) 0.0075(14)
C27 0.0321(18) 0.047(2) 0.0309(17) 0.0053(14) 0.0098(14) 0.0094(15)
C28 0.032(2) 0.070(3) 0.075(3) 0.021(2) 0.0174(19) 0.0186(18)
C29 0.040(3) 0.079(4) 0.281(9) 0.036(5) 0.034(4) 0.012(3)
C30 0.048(2) 0.049(2) 0.081(3) 0.016(2) 0.010(2) 0.0188(18)
C31 0.046(2) 0.040(2) 0.077(3) 0.0135(19) 0.015(2) 0.0083(17)
C32 0.044(2) 0.066(2) 0.0357(19) -0.0046(17) 0.0055(16) 0.0274(18)
C33 0.0370(19) 0.059(2) 0.0387(19) -0.0033(16) 0.0065(16) 0.0203(17)
C34 0.039(2) 0.054(2) 0.049(2) -0.0014(17) 0.0114(17) 0.0193(17)
C35 0.0366(19) 0.048(2) 0.057(2) 0.0097(17) 0.0138(17) 0.0186(16)
C36 0.0300(17) 0.048(2) 0.0430(19) 0.0118(16) 0.0087(15) 0.0127(15)
C37 0.0348(19) 0.046(2) 0.045(2) 0.0146(16) 0.0111(17) 0.0116(16)
C38 0.059(2) 0.057(2) 0.042(2) -0.0001(17) 0.0046(18) 0.0162(19)
C39 0.065(3) 0.111(4) 0.056(3) -0.013(3) 0.007(2) 0.034(3)
C40 0.057(3) 0.071(3) 0.068(3) -0.010(2) 0.014(2) 0.029(2)
C41 0.053(2) 0.057(2) 0.079(3) 0.010(2) 0.011(2) 0.027(2)
C42 0.040(2) 0.074(3) 0.0282(18) 0.0022(16) 0.0049(15) 0.0270(19)
C43 0.041(2) 0.094(3) 0.038(2) 0.014(2) 0.0144(17) 0.033(2)
C44 0.044(2) 0.093(3) 0.040(2) 0.017(2) 0.0155(17) 0.028(2)
C45 0.038(2) 0.077(3) 0.0322(18) 0.0102(17) 0.0108(16) 0.0244(19)
C46 0.052(2) 0.068(3) 0.0309(19) 0.0056(17) 0.0107(17) 0.024(2)
C47 0.078(3) 0.067(3) 0.077(3) 0.006(2) 0.004(3) 0.033(3)
C48 0.127(5) 0.082(4) 0.108(5) 0.027(3) -0.015(4) 0.017(4)
C49 0.051(2) 0.123(4) 0.067(3) 0.026(3) 0.027(2) 0.045(3)
C50 0.058(3) 0.118(4) 0.077(3) 0.044(3) 0.034(2) 0.035(3)
Cl1B 0.2047(19) 0.1015(11) 0.1328(14) 0.0263(10) 0.0912(14) 0.0796(12)
Cl2B 0.145(5) 0.128(4) 0.196(6) 0.018(4) 0.066(5) 0.047(3)
Cl2C 0.0628(14) 0.0500(12) 0.154(3) -0.0170(14) 0.0402(17) 0.0057(10)
Cl3B 0.188(2) 0.193(2) 0.1267(15) 0.0670(14) 0.0822(15) 0.0858(17)
C1B 0.089(3) 0.071(3) 0.083(3) 0.009(2) 0.024(3) 0.015(3)

loop_
_atom_type_symbol
_atom_type_description
_atom_type_scat_dispersion_real
_atom_type_scat_dispersion_imag
_atom_type_scat_source
C C 0.0033 0.0016 'International Tables Vol C Tables 4.2.6.8 and 6.1.1.4'
H H 0.0000 0.0000 'International Tables Vol C Tables 4.2.6.8 and 6.1.1.4'
N N 0.0061 0.0033 'International Tables Vol C Tables 4.2.6.8 and 6.1.1.4'
O O 0.0106 0.0060 'International Tables Vol C Tables 4.2.6.8 and 6.1.1.4'
Cl Cl 0.1484 0.1585 'International Tables Vol C Tables 4.2.6.8 and 6.1.1.4'

loop_
_geom_angle_atom_site_label_1
_geom_angle_atom_site_label_2
_geom_angle_atom_site_label_3
_geom_angle
_geom_angle_site_symmetry_1
_geom_angle_site_symmetry_3
_geom_angle_publ_flag
C18' O2' C19' 116.3(3) . . ?
C27' O4' C28' 116.1(3) . . ?
C37' O6' C38' 117.2(3) . . ?
C46' O8' C47' 115.9(3) . . ?
C1' N1' C12' 118.6(3) . . ?
C10' N2' C11' 118.0(3) . . ?
C14' N3' C17' 109.7(3) . . ?
C14' N3' H3'N 123(2) . . ?
C17' N3' H3'N 127(2) . . ?
C23' N4' C26' 109.7(3) . . ?
C23' N4' H4'N 125(2) . . ?
C26' N4' H4'N 125(2) . . ?
C33' N5' C36' 109.5(3) . . ?
C33' N5' H5'N 125(2) . . ?
C36' N5' H5'N 125(2) . . ?
C42' N6' C45' 110.3(3) . . ?
C42' N6' H6'N 121(2) . . ?
C45' N6' H6'N 128(2) . . ?
N1' C1' C2' 122.4(3) . . ?
N1' C1' C13' 119.5(3) . . ?
C2' C1' C13' 118.0(3) . . ?
C3' C2' C1' 119.3(3) . . ?
C3' C2' H2'A 120.4 . . ?
C1' C2' H2'A 120.4 . . ?
C2' C3' C4' 120.0(3) . . ?
C2' C3' H3'A 120.0 . . ?
C4' C3' H3'A 120.0 . . ?
C12' C4' C3' 117.3(3) . . ?
C12' C4' C5' 120.3(3) . . ?
C3' C4' C5' 122.3(3) . . ?
C6' C5' C4' 120.8(3) . . ?
C6' C5' H5'A 119.6 . . ?
C4' C5' H5'A 119.6 . . ?
C5' C6' C7' 120.7(3) . . ?
C5' C6' H6'A 119.7 . . ?
C7' C6' H6'A 119.7 . . ?
C8' C7' C11' 117.4(3) . . ?
C8' C7' C6' 121.7(3) . . ?
C11' C7' C6' 120.9(3) . . ?
C9' C8' C7' 119.5(3) . . ?
C9' C8' H8'A 120.3 . . ?
C7' C8' H8'A 120.3 . . ?
C8' C9' C10' 119.9(3) . . ?
C8' C9' H9'A 120.0 . . ?
C10' C9' H9'A 120.0 . . ?
N2' C10' C9' 122.7(3) . . ?
N2' C10' C32' 120.3(3) . . ?
C9' C10' C32' 116.9(3) . . ?
N2' C11' C7' 122.4(3) . . ?
N2' C11' C12' 119.3(3) . . ?
C7' C11' C12' 118.3(3) . . ?
N1' C12' C4' 121.9(3) . . ?
N1' C12' C11' 119.3(3) . . ?
C4' C12' C11' 118.8(3) . . ?
C23' C13' C14' 113.0(3) . . ?
C23' C13' C1' 116.8(3) . . ?
C14' C13' C1' 107.3(3) . . ?
C23' C13' H13B 106.4 . . ?
C14' C13' H13B 106.4 . . ?
C1' C13' H13B 106.4 . . ?
N3' C14' C15' 108.3(3) . . ?
N3' C14' C13' 122.3(3) . . ?
C15' C14' C13' 129.3(3) . . ?
C14' C15' C16' 107.5(3) . . ?
C14' C15' C21' 127.4(3) . . ?
C16' C15' C21' 125.1(3) . . ?
C17' C16' C15' 106.8(3) . . ?
C17' C16' C22' 128.3(3) . . ?
C15' C16' C22' 124.9(3) . . ?
N3' C17' C16' 107.7(3) . . ?
N3' C17' C18' 119.3(3) . . ?
C16' C17' C18' 133.0(3) . . ?
O1' C18' O2' 122.7(3) . . ?
O1' C18' C17' 124.7(3) . . ?
O2' C18' C17' 112.6(3) . . ?
O2' C19' C20' 107.4(3) . . ?
O2' C19' H19C 110.2 . . ?
C20' C19' H19C 110.2 . . ?
O2' C19' H19D 110.2 . . ?
C20' C19' H19D 110.2 . . ?
H19C C19' H19D 108.5 . . ?
C19' C20' H20A 109.5 . . ?
C19' C20' H20B 109.5 . . ?
H20A C20' H20B 109.5 . . ?
C19' C20' H20C 109.5 . . ?
H20A C20' H20C 109.5 . . ?
H20B C20' H20C 109.5 . . ?
C15' C21' H21A 109.5 . . ?
C15' C21' H21B 109.5 . . ?
H21A C21' H21B 109.5 . . ?
C15' C21' H21C 109.5 . . ?
H21A C21' H21C 109.5 . . ?
H21B C21' H21C 109.5 . . ?
C16' C22' H22A 109.5 . . ?
C16' C22' H22B 109.5 . . ?
H22A C22' H22B 109.5 . . ?
C16' C22' H22C 109.5 . . ?
H22A C22' H22C 109.5 . . ?
H22B C22' H22C 109.5 . . ?
N4' C23' C24' 108.6(3) . . ?
N4' C23' C13' 123.6(3) . . ?
C24' C23' C13' 127.8(3) . . ?
C23' C24' C25' 107.5(3) . . ?
C23' C24' C30' 126.4(3) . . ?
C25' C24' C30' 126.1(3) . . ?
C26' C25' C24' 106.6(3) . . ?
C26' C25' C31' 127.2(3) . . ?
C24' C25' C31' 126.2(3) . . ?
N4' C26' C25' 107.7(3) . . ?
N4' C26' C27' 117.8(3) . . ?
C25' C26' C27' 134.5(3) . . ?
O3' C27' O4' 122.8(3) . . ?
O3' C27' C26' 125.0(3) . . ?
O4' C27' C26' 112.2(3) . . ?
O4' C28' C29' 106.2(3) . . ?
O4' C28' H28C 110.5 . . ?
C29' C28' H28C 110.5 . . ?
O4' C28' H28D 110.5 . . ?
C29' C28' H28D 110.5 . . ?
H28C C28' H28D 108.7 . . ?
C28' C29' H29A 109.5 . . ?
C28' C29' H29B 109.5 . . ?
H29A C29' H29B 109.5 . . ?
C28' C29' H29C 109.5 . . ?
H29A C29' H29C 109.5 . . ?
H29B C29' H29C 109.5 . . ?
C24' C30' H30A 109.5 . . ?
C24' C30' H30B 109.5 . . ?
H30A C30' H30B 109.5 . . ?
C24' C30' H30C 109.5 . . ?
H30A C30' H30C 109.5 . . ?
H30B C30' H30C 109.5 . . ?
C25' C31' H31A 109.5 . . ?
C25' C31' H31B 109.5 . . ?
H31A C31' H31B 109.5 . . ?
C25' C31' H31C 109.5 . . ?
H31A C31' H31C 109.5 . . ?
H31B C31' H31C 109.5 . . ?
C42' C32' C33' 113.0(3) . . ?
C42' C32' C10' 117.8(3) . . ?
C33' C32' C10' 108.4(3) . . ?
C42' C32' H32B 105.6 . . ?
C33' C32' H32B 105.6 . . ?
C10' C32' H32B 105.6 . . ?
N5' C33' C34' 108.6(3) . . ?
N5' C33' C32' 121.7(3) . . ?
C34' C33' C32' 129.6(3) . . ?
C33' C34' C35' 107.1(3) . . ?
C33' C34' C40' 127.6(3) . . ?
C35' C34' C40' 125.3(3) . . ?
C36' C35' C34' 107.1(3) . . ?
C36' C35' C41' 127.2(3) . . ?
C34' C35' C41' 125.7(3) . . ?
N5' C36' C35' 107.7(3) . . ?
N5' C36' C37' 122.8(3) . . ?
C35' C36' C37' 129.4(3) . . ?
O5' C37' O6' 122.4(4) . . ?
O5' C37' C36' 125.5(3) . . ?
O6' C37' C36' 112.1(3) . . ?
O6' C38' C39' 109.3(4) . . ?
O6' C38' H38C 109.8 . . ?
C39' C38' H38C 109.8 . . ?
O6' C38' H38D 109.8 . . ?
C39' C38' H38D 109.8 . . ?
H38C C38' H38D 108.3 . . ?
C38' C39' H39A 109.5 . . ?
C38' C39' H39B 109.5 . . ?
H39A C39' H39B 109.5 . . ?
C38' C39' H39C 109.5 . . ?
H39A C39' H39C 109.5 . . ?
H39B C39' H39C 109.5 . . ?
C34' C40' H40A 109.5 . . ?
C34' C40' H40B 109.5 . . ?
H40A C40' H40B 109.5 . . ?
C34' C40' H40C 109.5 . . ?
H40A C40' H40C 109.5 . . ?
H40B C40' H40C 109.5 . . ?
C35' C41' H41A 109.5 . . ?
C35' C41' H41B 109.5 . . ?
H41A C41' H41B 109.5 . . ?
C35' C41' H41C 109.5 . . ?
H41A C41' H41C 109.5 . . ?
H41B C41' H41C 109.5 . . ?
N6' C42' C43' 107.6(3) . . ?
N6' C42' C32' 123.9(3) . . ?
C43' C42' C32' 128.5(3) . . ?
C42' C43' C44' 107.6(3) . . ?
C42' C43' C49' 125.6(3) . . ?
C44' C43' C49' 126.8(3) . . ?
C45' C44' C43' 107.0(3) . . ?
C45' C44' C50' 127.5(3) . . ?
C43' C44' C50' 125.6(3) . . ?
N6' C45' C44' 107.5(3) . . ?
N6' C45' C46' 118.1(3) . . ?
C44' C45' C46' 134.2(3) . . ?
O7' C46' O8' 123.6(3) . . ?
O7' C46' C45' 123.4(3) . . ?
O8' C46' C45' 113.1(3) . . ?
O8' C47' C48' 106.0(3) . . ?
O8' C47' H47C 110.5 . . ?
C48' C47' H47C 110.5 . . ?
O8' C47' H47D 110.5 . . ?
C48' C47' H47D 110.5 . . ?
H47C C47' H47D 108.7 . . ?
C47' C48' H48A 109.5 . . ?
C47' C48' H48B 109.5 . . ?
H48A C48' H48B 109.5 . . ?
C47' C48' H48C 109.5 . . ?
H48A C48' H48C 109.5 . . ?
H48B C48' H48C 109.5 . . ?
C43' C49' H49A 109.5 . . ?
C43' C49' H49B 109.5 . . ?
H49A C49' H49B 109.5 . . ?
C43' C49' H49C 109.5 . . ?
H49A C49' H49C 109.5 . . ?
H49B C49' H49C 109.5 . . ?
C44' C50' H50A 109.5 . . ?
C44' C50' H50B 109.5 . . ?
H50A C50' H50B 109.5 . . ?
C44' C50' H50C 109.5 . . ?
H50A C50' H50C 109.5 . . ?
H50B C50' H50C 109.5 . . ?
Cl1A C1A Cl3A 110.2(2) . . ?
Cl1A C1A Cl2A 111.2(2) . . ?
Cl3A C1A Cl2A 109.9(2) . . ?
Cl1A C1A H1AA 108.5 . . ?
Cl3A C1A H1AA 108.5 . . ?
Cl2A C1A H1AA 108.5 . . ?
C18 O2 C19 116.4(3) . . ?
C27 O4 C28 116.1(3) . . ?
C37 O6 C38 115.4(3) . . ?
C46 O8 C47 114.9(3) . . ?
C1 N1 C12 118.7(3) . . ?
C10 N2 C11 118.1(3) . . ?
C14 N3 C17 109.3(3) . . ?
C14 N3 H3N 125(3) . . ?
C17 N3 H3N 125(3) . . ?
C23 N4 C26 110.7(3) . . ?
C23 N4 H4N 126(3) . . ?
C26 N4 H4N 122(3) . . ?
C33 N5 C36 109.3(3) . . ?
C33 N5 H5N 127(3) . . ?
C36 N5 H5N 123(3) . . ?
C42 N6 C45 110.5(3) . . ?
C42 N6 H6N 126(2) . . ?
C45 N6 H6N 123(2) . . ?
N1 C1 C2 122.0(3) . . ?
N1 C1 C13 120.1(3) . . ?
C2 C1 C13 117.9(3) . . ?
C3 C2 C1 119.7(3) . . ?
C3 C2 H2A 120.1 . . ?
C1 C2 H2A 120.1 . . ?
C2 C3 C4 119.8(3) . . ?
C2 C3 H3A 120.1 . . ?
C4 C3 H3A 120.1 . . ?
C3 C4 C12 117.8(3) . . ?
C3 C4 C5 122.4(3) . . ?
C12 C4 C5 119.8(3) . . ?
C6 C5 C4 120.9(4) . . ?
C6 C5 H5A 119.5 . . ?
C4 C5 H5A 119.5 . . ?
C5 C6 C7 120.8(3) . . ?
C5 C6 H6A 119.6 . . ?
C7 C6 H6A 119.6 . . ?
C11 C7 C8 117.5(4) . . ?
C11 C7 C6 120.4(3) . . ?
C8 C7 C6 122.0(4) . . ?
C9 C8 C7 119.7(4) . . ?
C9 C8 H8A 120.2 . . ?
C7 C8 H8A 120.2 . . ?
C8 C9 C10 119.6(4) . . ?
C8 C9 H9A 120.2 . . ?
C10 C9 H9A 120.2 . . ?
N2 C10 C9 122.5(4) . . ?
N2 C10 C32 121.0(3) . . ?
C9 C10 C32 116.5(3) . . ?
N2 C11 C7 122.6(3) . . ?
N2 C11 C12 118.8(3) . . ?
C7 C11 C12 118.6(3) . . ?
N1 C12 C4 121.7(3) . . ?
N1 C12 C11 119.0(3) . . ?
C4 C12 C11 119.3(3) . . ?
C14 C13 C23 114.5(3) . . ?
C14 C13 C1 108.0(3) . . ?
C23 C13 C1 116.8(3) . . ?
C14 C13 H13A 105.5 . . ?
C23 C13 H13A 105.5 . . ?
C1 C13 H13A 105.5 . . ?
N3 C14 C15 108.3(3) . . ?
N3 C14 C13 121.7(3) . . ?
C15 C14 C13 129.6(3) . . ?
C14 C15 C16 107.5(3) . . ?
C14 C15 C21 126.4(3) . . ?
C16 C15 C21 126.1(3) . . ?
C17 C16 C15 107.2(3) . . ?
C17 C16 C22 126.5(3) . . ?
C15 C16 C22 126.3(3) . . ?
N3 C17 C16 107.8(3) . . ?
N3 C17 C18 122.3(3) . . ?
C16 C17 C18 129.9(3) . . ?
O1 C18 O2 122.4(4) . . ?
O1 C18 C17 125.0(4) . . ?
O2 C18 C17 112.6(3) . . ?
O2 C19 C20 109.2(4) . . ?
O2 C19 H19A 109.8 . . ?
C20 C19 H19A 109.8 . . ?
O2 C19 H19B 109.8 . . ?
C20 C19 H19B 109.8 . . ?
H19A C19 H19B 108.3 . . ?
C19 C20 H20D 109.5 . . ?
C19 C20 H20E 109.5 . . ?
H20D C20 H20E 109.5 . . ?
C19 C20 H20F 109.5 . . ?
H20D C20 H20F 109.5 . . ?
H20E C20 H20F 109.5 . . ?
C15 C21 H21D 109.5 . . ?
C15 C21 H21E 109.5 . . ?
H21D C21 H21E 109.5 . . ?
C15 C21 H21F 109.5 . . ?
H21D C21 H21F 109.5 . . ?
H21E C21 H21F 109.5 . . ?
C16 C22 H22D 109.5 . . ?
C16 C22 H22E 109.5 . . ?
H22D C22 H22E 109.5 . . ?
C16 C22 H22F 109.5 . . ?
H22D C22 H22F 109.5 . . ?
H22E C22 H22F 109.5 . . ?
N4 C23 C24 107.8(3) . . ?
N4 C23 C13 123.7(3) . . ?
C24 C23 C13 128.5(3) . . ?
C23 C24 C25 107.4(3) . . ?
C23 C24 C30 126.4(3) . . ?
C25 C24 C30 126.2(3) . . ?
C26 C25 C24 107.1(3) . . ?
C26 C25 C31 125.8(3) . . ?
C24 C25 C31 127.0(3) . . ?
N4 C26 C25 107.0(3) . . ?
N4 C26 C27 118.2(3) . . ?
C25 C26 C27 134.6(3) . . ?
O3 C27 O4 123.5(3) . . ?
O3 C27 C26 124.5(3) . . ?
O4 C27 C26 112.0(3) . . ?
O4 C28 C29 107.2(4) . . ?
O4 C28 H28A 110.3 . . ?
C29 C28 H28A 110.3 . . ?
O4 C28 H28B 110.3 . . ?
C29 C28 H28B 110.3 . . ?
H28A C28 H28B 108.5 . . ?
C28 C29 H29D 109.5 . . ?
C28 C29 H29E 109.5 . . ?
H29D C29 H29E 109.5 . . ?
C28 C29 H29F 109.5 . . ?
H29D C29 H29F 109.5 . . ?
H29E C29 H29F 109.5 . . ?
C24 C30 H30D 109.5 . . ?
C24 C30 H30E 109.5 . . ?
H30D C30 H30E 109.5 . . ?
C24 C30 H30F 109.5 . . ?
H30D C30 H30F 109.5 . . ?
H30E C30 H30F 109.5 . . ?
C25 C31 H31D 109.5 . . ?
C25 C31 H31E 109.5 . . ?
H31D C31 H31E 109.5 . . ?
C25 C31 H31F 109.5 . . ?
H31D C31 H31F 109.5 . . ?
H31E C31 H31F 109.5 . . ?
C42 C32 C33 111.6(3) . . ?
C42 C32 C10 118.9(3) . . ?
C33 C32 C10 107.3(3) . . ?
C42 C32 H32A 106.1 . . ?
C33 C32 H32A 106.1 . . ?
C10 C32 H32A 106.1 . . ?
N5 C33 C34 108.5(3) . . ?
N5 C33 C32 121.2(3) . . ?
C34 C33 C32 130.1(3) . . ?
C33 C34 C35 107.4(3) . . ?
C33 C34 C40 126.7(3) . . ?
C35 C34 C40 125.8(3) . . ?
C36 C35 C34 106.8(3) . . ?
C36 C35 C41 127.3(3) . . ?
C34 C35 C41 126.0(3) . . ?
C35 C36 N5 107.9(3) . . ?
C35 C36 C37 129.5(3) . . ?
N5 C36 C37 122.6(3) . . ?
O5 C37 O6 122.7(3) . . ?
O5 C37 C36 125.6(3) . . ?
O6 C37 C36 111.7(3) . . ?
O6 C38 C39 108.2(3) . . ?
O6 C38 H38A 110.1 . . ?
C39 C38 H38A 110.1 . . ?
O6 C38 H38B 110.1 . . ?
C39 C38 H38B 110.1 . . ?
H38A C38 H38B 108.4 . . ?
C38 C39 H39D 109.5 . . ?
C38 C39 H39E 109.5 . . ?
H39D C39 H39E 109.5 . . ?
C38 C39 H39F 109.5 . . ?
H39D C39 H39F 109.5 . . ?
H39E C39 H39F 109.5 . . ?
C34 C40 H40D 109.5 . . ?
C34 C40 H40E 109.5 . . ?
H40D C40 H40E 109.5 . . ?
C34 C40 H40F 109.5 . . ?
H40D C40 H40F 109.5 . . ?
H40E C40 H40F 109.5 . . ?
C35 C41 H41D 109.5 . . ?
C35 C41 H41E 109.5 . . ?
H41D C41 H41E 109.5 . . ?
C35 C41 H41F 109.5 . . ?
H41D C41 H41F 109.5 . . ?
H41E C41 H41F 109.5 . . ?
N6 C42 C43 107.4(3) . . ?
N6 C42 C32 123.4(3) . . ?
C43 C42 C32 129.1(3) . . ?
C42 C43 C44 107.6(3) . . ?
C42 C43 C49 125.9(4) . . ?
C44 C43 C49 126.3(4) . . ?
C45 C44 C43 106.7(4) . . ?
C45 C44 C50 126.7(4) . . ?
C43 C44 C50 126.5(4) . . ?
N6 C45 C44 107.8(3) . . ?
N6 C45 C46 116.9(3) . . ?
C44 C45 C46 135.1(4) . . ?
O7 C46 O8 122.8(4) . . ?
O7 C46 C45 123.3(4) . . ?
O8 C46 C45 114.0(4) . . ?
C48 C47 O8 108.8(5) . . ?
C48 C47 H47A 109.9 . . ?
O8 C47 H47A 109.9 . . ?
C48 C47 H47B 109.9 . . ?
O8 C47 H47B 109.9 . . ?
H47A C47 H47B 108.3 . . ?
C47 C48 H48D 109.5 . . ?
C47 C48 H48E 109.5 . . ?
H48D C48 H48E 109.5 . . ?
C47 C48 H48F 109.5 . . ?
H48D C48 H48F 109.5 . . ?
H48E C48 H48F 109.5 . . ?
C43 C49 H49D 109.5 . . ?
C43 C49 H49E 109.5 . . ?
H49D C49 H49E 109.5 . . ?
C43 C49 H49F 109.5 . . ?
H49D C49 H49F 109.5 . . ?
H49E C49 H49F 109.5 . . ?
C44 C50 H50D 109.5 . . ?
C44 C50 H50E 109.5 . . ?
H50D C50 H50E 109.5 . . ?
C44 C50 H50F 109.5 . . ?
H50D C50 H50F 109.5 . . ?
H50E C50 H50F 109.5 . . ?
Cl1B C1B Cl2B 105.8(4) . . ?
Cl1B C1B Cl2C 111.7(3) . . ?
Cl1B C1B Cl3B 111.3(3) . . ?
Cl2B C1B Cl3B 132.2(4) . . ?
Cl2C C1B Cl3B 105.3(3) . . ?
Cl1B C1B H1BA 107.4 . . ?
Cl2C C1B H1BA 113.7 . . ?
Cl3B C1B H1BA 107.5 . . ?

loop_
_geom_bond_atom_site_label_1
_geom_bond_atom_site_label_2
_geom_bond_distance
_geom_bond_site_symmetry_2
_geom_bond_publ_flag
O1' C18' 1.211(4) . ?
O2' C18' 1.348(4) . ?
O2' C19' 1.446(4) . ?
O3' C27' 1.212(4) . ?
O4' C27' 1.354(4) . ?
O4' C28' 1.445(4) . ?
O5' C37' 1.213(4) . ?
O6' C37' 1.345(4) . ?
O6' C38' 1.442(5) . ?
O7' C46' 1.217(4) . ?
O8' C46' 1.335(4) . ?
O8' C47' 1.461(4) . ?
N1' C1' 1.325(4) . ?
N1' C12' 1.360(4) . ?
N2' C10' 1.325(4) . ?
N2' C11' 1.367(4) . ?
N3' C14' 1.353(4) . ?
N3' C17' 1.373(4) . ?
N3' H3'N 0.79(3) . ?
N4' C23' 1.349(4) . ?
N4' C26' 1.378(4) . ?
N4' H4'N 0.87(4) . ?
N5' C33' 1.350(4) . ?
N5' C36' 1.379(4) . ?
N5' H5'N 0.86(4) . ?
N6' C42' 1.345(4) . ?
N6' C45' 1.371(4) . ?
N6' H6'N 0.79(3) . ?
C1' C2' 1.410(5) . ?
C1' C13' 1.525(5) . ?
C2' C3' 1.350(5) . ?
C2' H2'A 0.9500 . ?
C3' C4' 1.407(5) . ?
C3' H3'A 0.9500 . ?
C4' C12' 1.414(4) . ?
C4' C5' 1.427(5) . ?
C5' C6' 1.337(5) . ?
C5' H5'A 0.9500 . ?
C6' C7' 1.426(5) . ?
C6' H6'A 0.9500 . ?
C7' C8' 1.404(5) . ?
C7' C11' 1.410(4) . ?
C8' C9' 1.357(5) . ?
C8' H8'A 0.9500 . ?
C9' C10' 1.399(5) . ?
C9' H9'A 0.9500 . ?
C10' C32' 1.538(4) . ?
C11' C12' 1.445(4) . ?
C13' C23' 1.511(4) . ?
C13' C14' 1.523(4) . ?
C13' H13B 1.0000 . ?
C14' C15' 1.385(4) . ?
C15' C16' 1.409(5) . ?
C15' C21' 1.502(5) . ?
C16' C17' 1.393(5) . ?
C16' C22' 1.502(5) . ?
C17' C18' 1.449(5) . ?
C19' C20' 1.500(5) . ?
C19' H19C 0.9900 . ?
C19' H19D 0.9900 . ?
C20' H20A 0.9800 . ?
C20' H20B 0.9800 . ?
C20' H20C 0.9800 . ?
C21' H21A 0.9800 . ?
C21' H21B 0.9800 . ?
C21' H21C 0.9800 . ?
C22' H22A 0.9800 . ?
C22' H22B 0.9800 . ?
C22' H22C 0.9800 . ?
C23' C24' 1.384(4) . ?
C24' C25' 1.416(4) . ?
C24' C30' 1.495(5) . ?
C25' C26' 1.397(4) . ?
C25' C31' 1.499(4) . ?
C26' C27' 1.444(4) . ?
C28' C29' 1.490(5) . ?
C28' H28C 0.9900 . ?
C28' H28D 0.9900 . ?
C29' H29A 0.9800 . ?
C29' H29B 0.9800 . ?
C29' H29C 0.9800 . ?
C30' H30A 0.9800 . ?
C30' H30B 0.9800 . ?
C30' H30C 0.9800 . ?
C31' H31A 0.9800 . ?
C31' H31B 0.9800 . ?
C31' H31C 0.9800 . ?
C32' C42' 1.505(4) . ?
C32' C33' 1.520(4) . ?
C32' H32B 1.0000 . ?
C33' C34' 1.388(4) . ?
C34' C35' 1.413(5) . ?
C34' C40' 1.497(5) . ?
C35' C36' 1.388(5) . ?
C35' C41' 1.507(5) . ?
C36' C37' 1.440(5) . ?
C38' C39' 1.445(7) . ?
C38' H38C 0.9900 . ?
C38' H38D 0.9900 . ?
C39' H39A 0.9800 . ?
C39' H39B 0.9800 . ?
C39' H39C 0.9800 . ?
C40' H40A 0.9800 . ?
C40' H40B 0.9800 . ?
C40' H40C 0.9800 . ?
C41' H41A 0.9800 . ?
C41' H41B 0.9800 . ?
C41' H41C 0.9800 . ?
C42' C43' 1.390(4) . ?
C43' C44' 1.406(4) . ?
C43' C49' 1.503(5) . ?
C44' C45' 1.384(4) . ?
C44' C50' 1.511(5) . ?
C45' C46' 1.448(4) . ?
C47' C48' 1.484(5) . ?
C47' H47C 0.9900 . ?
C47' H47D 0.9900 . ?
C48' H48A 0.9800 . ?
C48' H48B 0.9800 . ?
C48' H48C 0.9800 . ?
C49' H49A 0.9800 . ?
C49' H49B 0.9800 . ?
C49' H49C 0.9800 . ?
C50' H50A 0.9800 . ?
C50' H50B 0.9800 . ?
C50' H50C 0.9800 . ?
Cl1A C1A 1.723(4) . ?
Cl2A C1A 1.755(5) . ?
Cl3A C1A 1.753(5) . ?
C1A H1AA 1.0000 . ?
O1 C18 1.217(4) . ?
O2 C18 1.347(5) . ?
O2 C19 1.463(5) . ?
O3 C27 1.210(4) . ?
O4 C27 1.346(4) . ?
O4 C28 1.456(4) . ?
O5 C37 1.205(4) . ?
O6 C37 1.356(4) . ?
O6 C38 1.447(4) . ?
O7 C46 1.216(4) . ?
O8 C46 1.344(5) . ?
O8 C47 1.439(5) . ?
N1 C1 1.326(4) . ?
N1 C12 1.364(4) . ?
N2 C10 1.328(4) . ?
N2 C11 1.368(4) . ?
N3 C14 1.360(4) . ?
N3 C17 1.378(4) . ?
N3 H3N 0.83(4) . ?
N4 C23 1.349(4) . ?
N4 C26 1.374(4) . ?
N4 H4N 0.78(4) . ?
N5 C33 1.352(4) . ?
N5 C36 1.376(4) . ?
N5 H5N 0.80(3) . ?
N6 C42 1.354(4) . ?
N6 C45 1.367(5) . ?
N6 H6N 0.91(4) . ?
C1 C2 1.417(5) . ?
C1 C13 1.534(5) . ?
C2 C3 1.349(5) . ?
C2 H2A 0.9500 . ?
C3 C4 1.399(5) . ?
C3 H3A 0.9500 . ?
C4 C12 1.417(5) . ?
C4 C5 1.429(5) . ?
C5 C6 1.343(5) . ?
C5 H5A 0.9500 . ?
C6 C7 1.434(5) . ?
C6 H6A 0.9500 . ?
C7 C11 1.406(5) . ?
C7 C8 1.413(5) . ?
C8 C9 1.352(6) . ?
C8 H8A 0.9500 . ?
C9 C10 1.415(5) . ?
C9 H9A 0.9500 . ?
C10 C32 1.534(5) . ?
C11 C12 1.444(5) . ?
C13 C14 1.504(5) . ?
C13 C23 1.515(4) . ?
C13 H13A 1.0000 . ?
C14 C15 1.384(5) . ?
C15 C16 1.407(5) . ?
C15 C21 1.509(5) . ?
C16 C17 1.386(5) . ?
C16 C22 1.510(5) . ?
C17 C18 1.444(5) . ?
C19 C20 1.474(7) . ?
C19 H19A 0.9900 . ?
C19 H19B 0.9900 . ?
C20 H20D 0.9800 . ?
C20 H20E 0.9800 . ?
C20 H20F 0.9800 . ?
C21 H21D 0.9800 . ?
C21 H21E 0.9800 . ?
C21 H21F 0.9800 . ?
C22 H22D 0.9800 . ?
C22 H22E 0.9800 . ?
C22 H22F 0.9800 . ?
C23 C24 1.392(5) . ?
C24 C25 1.413(5) . ?
C24 C30 1.504(5) . ?
C25 C26 1.397(5) . ?
C25 C31 1.497(5) . ?
C26 C27 1.448(5) . ?
C28 C29 1.471(6) . ?
C28 H28A 0.9900 . ?
C28 H28B 0.9900 . ?
C29 H29D 0.9800 . ?
C29 H29E 0.9800 . ?
C29 H29F 0.9800 . ?
C30 H30D 0.9800 . ?
C30 H30E 0.9800 . ?
C30 H30F 0.9800 . ?
C31 H31D 0.9800 . ?
C31 H31E 0.9800 . ?
C31 H31F 0.9800 . ?
C32 C42 1.496(5) . ?
C32 C33 1.512(5) . ?
C32 H32A 1.0000 . ?
C33 C34 1.380(5) . ?
C34 C35 1.412(5) . ?
C34 C40 1.512(5) . ?
C35 C36 1.387(5) . ?
C35 C41 1.494(5) . ?
C36 C37 1.441(5) . ?
C38 C39 1.474(6) . ?
C38 H38A 0.9900 . ?
C38 H38B 0.9900 . ?
C39 H39D 0.9800 . ?
C39 H39E 0.9800 . ?
C39 H39F 0.9800 . ?
C40 H40D 0.9800 . ?
C40 H40E 0.9800 . ?
C40 H40F 0.9800 . ?
C41 H41D 0.9800 . ?
C41 H41E 0.9800 . ?
C41 H41F 0.9800 . ?
C42 C43 1.401(5) . ?
C43 C44 1.409(6) . ?
C43 C49 1.510(5) . ?
C44 C45 1.397(5) . ?
C44 C50 1.498(6) . ?
C45 C46 1.436(5) . ?
C47 C48 1.407(7) . ?
C47 H47A 0.9900 . ?
C47 H47B 0.9900 . ?
C48 H48D 0.9800 . ?
C48 H48E 0.9800 . ?
C48 H48F 0.9800 . ?
C49 H49D 0.9800 . ?
C49 H49E 0.9800 . ?
C49 H49F 0.9800 . ?
C50 H50D 0.9800 . ?
C50 H50E 0.9800 . ?
C50 H50F 0.9800 . ?
Cl1B C1B 1.723(6) . ?
Cl2B C1B 1.734(8) . ?
Cl2C C1B 1.728(5) . ?
Cl3B C1B 1.738(6) . ?
C1B H1BA 1.0000 . ?

loop_
_geom_hbond_atom_site_label_D
_geom_hbond_atom_site_label_H
_geom_hbond_atom_site_label_A
_geom_hbond_distance_DH
_geom_hbond_distance_HA
_geom_hbond_distance_DA
_geom_hbond_angle_DHA
_geom_hbond_site_symmetry_A
N3' H3'N O7' 0.79(3) 2.06(3) 2.849(4) 175(3) .
N4' H4'N N1' 0.87(4) 2.16(4) 2.748(4) 125(3) .
N5' H5'N O3' 0.86(4) 2.04(4) 2.900(4) 174(3) .
N6' H6'N N2' 0.79(3) 2.16(3) 2.756(4) 132(3) .
N3 H3N O7 0.83(4) 1.95(4) 2.777(4) 169(4) .
N4 H4N N1 0.78(4) 2.13(4) 2.672(4) 126(4) .
N5 H5N O3 0.80(3) 2.22(4) 3.001(4) 165(3) .
N6 H6N N2 0.91(4) 2.12(4) 2.729(5) 123(3) .
C1A H1AA O1 1.00 2.11 3.058(4) 157.6 .
C1B H1BA O5' 1.00 2.20 3.099(6) 149.3 .

loop_
_geom_torsion_atom_site_label_1
_geom_torsion_atom_site_label_2
_geom_torsion_atom_site_label_3
_geom_torsion_atom_site_label_4
_geom_torsion
_geom_torsion_site_symmetry_1
_geom_torsion_site_symmetry_2
_geom_torsion_site_symmetry_3
_geom_torsion_site_symmetry_4
_geom_torsion_publ_flag
C12' N1' C1' C2' -3.0(4) . . . . ?
C12' N1' C1' C13' 173.5(3) . . . . ?
N1' C1' C2' C3' 5.7(5) . . . . ?
C13' C1' C2' C3' -170.8(3) . . . . ?
C1' C2' C3' C4' -2.4(5) . . . . ?
C2' C3' C4' C12' -3.1(5) . . . . ?
C2' C3' C4' C5' 177.7(3) . . . . ?
C12' C4' C5' C6' -2.7(5) . . . . ?
C3' C4' C5' C6' 176.5(3) . . . . ?
C4' C5' C6' C7' -0.9(5) . . . . ?
C5' C6' C7' C8' -177.9(3) . . . . ?
C5' C6' C7' C11' 1.8(5) . . . . ?
C11' C7' C8' C9' -2.3(5) . . . . ?
C6' C7' C8' C9' 177.4(3) . . . . ?
C7' C8' C9' C10' 0.7(5) . . . . ?
C11' N2' C10' C9' -1.4(4) . . . . ?
C11' N2' C10' C32' 175.1(3) . . . . ?
C8' C9' C10' N2' 1.2(5) . . . . ?
C8' C9' C10' C32' -175.4(3) . . . . ?
C10' N2' C11' C7' -0.4(4) . . . . ?
C10' N2' C11' C12' -178.7(3) . . . . ?
C8' C7' C11' N2' 2.2(5) . . . . ?
C6' C7' C11' N2' -177.5(3) . . . . ?
C8' C7' C11' C12' -179.5(3) . . . . ?
C6' C7' C11' C12' 0.8(4) . . . . ?
C1' N1' C12' C4' -2.8(4) . . . . ?
C1' N1' C12' C11' 177.1(3) . . . . ?
C3' C4' C12' N1' 5.9(4) . . . . ?
C5' C4' C12' N1' -174.9(3) . . . . ?
C3' C4' C12' C11' -174.0(3) . . . . ?
C5' C4' C12' C11' 5.2(4) . . . . ?
N2' C11' C12' N1' -5.7(4) . . . . ?
C7' C11' C12' N1' 175.9(3) . . . . ?
N2' C11' C12' C4' 174.2(3) . . . . ?
C7' C11' C12' C4' -4.2(4) . . . . ?
N1' C1' C13' C23' 32.9(4) . . . . ?
C2' C1' C13' C23' -150.4(3) . . . . ?
N1' C1' C13' C14' -95.1(3) . . . . ?
C2' C1' C13' C14' 81.6(3) . . . . ?
C17' N3' C14' C15' -0.8(4) . . . . ?
C17' N3' C14' C13' -177.6(3) . . . . ?
C23' C13' C14' N3' -37.4(4) . . . . ?
C1' C13' C14' N3' 92.8(3) . . . . ?
C23' C13' C14' C15' 146.6(3) . . . . ?
C1' C13' C14' C15' -83.2(4) . . . . ?
N3' C14' C15' C16' 0.1(4) . . . . ?
C13' C14' C15' C16' 176.6(3) . . . . ?
N3' C14' C15' C21' -179.6(4) . . . . ?
C13' C14' C15' C21' -3.1(6) . . . . ?
C14' C15' C16' C17' 0.7(4) . . . . ?
C21' C15' C16' C17' -179.7(3) . . . . ?
C14' C15' C16' C22' -179.3(3) . . . . ?
C21' C15' C16' C22' 0.4(6) . . . . ?
C14' N3' C17' C16' 1.3(4) . . . . ?
C14' N3' C17' C18' -178.2(3) . . . . ?
C15' C16' C17' N3' -1.2(4) . . . . ?
C22' C16' C17' N3' 178.8(3) . . . . ?
C15' C16' C17' C18' 178.2(3) . . . . ?
C22' C16' C17' C18' -1.8(6) . . . . ?
C19' O2' C18' O1' -0.7(4) . . . . ?
C19' O2' C18' C17' 179.9(3) . . . . ?
N3' C17' C18' O1' -6.1(5) . . . . ?
C16' C17' C18' O1' 174.5(3) . . . . ?
N3' C17' C18' O2' 173.2(3) . . . . ?
C16' C17' C18' O2' -6.2(5) . . . . ?
C18' O2' C19' C20' 176.3(3) . . . . ?
C26' N4' C23' C24' 1.5(4) . . . . ?
C26' N4' C23' C13' 178.6(3) . . . . ?
C14' C13' C23' N4' 122.4(3) . . . . ?
C1' C13' C23' N4' -2.8(4) . . . . ?
C14' C13' C23' C24' -61.1(4) . . . . ?
C1' C13' C23' C24' 173.7(3) . . . . ?
N4' C23' C24' C25' -1.6(4) . . . . ?
C13' C23' C24' C25' -178.5(3) . . . . ?
N4' C23' C24' C30' 177.1(3) . . . . ?
C13' C23' C24' C30' 0.3(5) . . . . ?
C23' C24' C25' C26' 1.0(4) . . . . ?
C30' C24' C25' C26' -177.7(3) . . . . ?
C23' C24' C25' C31' -178.4(3) . . . . ?
C30' C24' C25' C31' 2.9(5) . . . . ?
C23' N4' C26' C25' -0.9(3) . . . . ?
C23' N4' C26' C27' -178.2(3) . . . . ?
C24' C25' C26' N4' -0.1(3) . . . . ?
C31' C25' C26' N4' 179.3(3) . . . . ?
C24' C25' C26' C27' 176.6(3) . . . . ?
C31' C25' C26' C27' -4.1(6) . . . . ?
C28' O4' C27' O3' -3.2(5) . . . . ?
C28' O4' C27' C26' 178.6(3) . . . . ?
N4' C26' C27' O3' 6.5(5) . . . . ?
C25' C26' C27' O3' -169.9(3) . . . . ?
N4' C26' C27' O4' -175.3(3) . . . . ?
C25' C26' C27' O4' 8.3(5) . . . . ?
C27' O4' C28' C29' -178.7(3) . . . . ?
N2' C10' C32' C42' 27.0(4) . . . . ?
C9' C10' C32' C42' -156.4(3) . . . . ?
N2' C10' C32' C33' -102.8(3) . . . . ?
C9' C10' C32' C33' 73.9(3) . . . . ?
C36' N5' C33' C34' -0.3(4) . . . . ?
C36' N5' C33' C32' -176.4(3) . . . . ?
C42' C32' C33' N5' -42.6(4) . . . . ?
C10' C32' C33' N5' 89.7(3) . . . . ?
C42' C32' C33' C34' 142.2(3) . . . . ?
C10' C32' C33' C34' -85.5(4) . . . . ?
N5' C33' C34' C35' -0.2(4) . . . . ?
C32' C33' C34' C35' 175.5(3) . . . . ?
N5' C33' C34' C40' 179.2(3) . . . . ?
C32' C33' C34' C40' -5.1(6) . . . . ?
C33' C34' C35' C36' 0.6(4) . . . . ?
C40' C34' C35' C36' -178.8(3) . . . . ?
C33' C34' C35' C41' -177.5(3) . . . . ?
C40' C34' C35' C41' 3.1(5) . . . . ?
C33' N5' C36' C35' 0.7(4) . . . . ?
C33' N5' C36' C37' -178.2(3) . . . . ?
C34' C35' C36' N5' -0.8(4) . . . . ?
C41' C35' C36' N5' 177.3(3) . . . . ?
C34' C35' C36' C37' 178.1(3) . . . . ?
C41' C35' C36' C37' -3.8(6) . . . . ?
C38' O6' C37' O5' 5.6(6) . . . . ?
C38' O6' C37' C36' -175.6(4) . . . . ?
N5' C36' C37' O5' 179.1(4) . . . . ?
C35' C36' C37' O5' 0.4(6) . . . . ?
N5' C36' C37' O6' 0.3(5) . . . . ?
C35' C36' C37' O6' -178.4(3) . . . . ?
C37' O6' C38' C39' 89.3(5) . . . . ?
C45' N6' C42' C43' 0.6(4) . . . . ?
C45' N6' C42' C32' 177.8(3) . . . . ?
C33' C32' C42' N6' 124.6(3) . . . . ?
C10' C32' C42' N6' -3.0(4) . . . . ?
C33' C32' C42' C43' -58.8(4) . . . . ?
C10' C32' C42' C43' 173.6(3) . . . . ?
N6' C42' C43' C44' -0.6(4) . . . . ?
C32' C42' C43' C44' -177.7(3) . . . . ?
N6' C42' C43' C49' 178.5(3) . . . . ?
C32' C42' C43' C49' 1.5(6) . . . . ?
C42' C43' C44' C45' 0.5(4) . . . . ?
C49' C43' C44' C45' -178.7(3) . . . . ?
C42' C43' C44' C50' -179.8(3) . . . . ?
C49' C43' C44' C50' 1.1(6) . . . . ?
C42' N6' C45' C44' -0.3(4) . . . . ?
C42' N6' C45' C46' -176.2(3) . . . . ?
C43' C44' C45' N6' -0.1(4) . . . . ?
C50' C44' C45' N6' -179.9(3) . . . . ?
C43' C44' C45' C46' 174.9(3) . . . . ?
C50' C44' C45' C46' -4.9(6) . . . . ?
C47' O8' C46' O7' 2.4(5) . . . . ?
C47' O8' C46' C45' -176.3(3) . . . . ?
N6' C45' C46' O7' 2.5(5) . . . . ?
C44' C45' C46' O7' -172.2(3) . . . . ?
N6' C45' C46' O8' -178.8(3) . . . . ?
C44' C45' C46' O8' 6.6(5) . . . . ?
C46' O8' C47' C48' 167.5(3) . . . . ?
C12 N1 C1 C2 3.5(4) . . . . ?
C12 N1 C1 C13 -176.7(3) . . . . ?
N1 C1 C2 C3 -4.6(5) . . . . ?
C13 C1 C2 C3 175.6(3) . . . . ?
C1 C2 C3 C4 0.6(5) . . . . ?
C2 C3 C4 C12 4.1(5) . . . . ?
C2 C3 C4 C5 -175.5(3) . . . . ?
C3 C4 C5 C6 -179.4(3) . . . . ?
C12 C4 C5 C6 1.0(5) . . . . ?
C4 C5 C6 C7 2.5(5) . . . . ?
C5 C6 C7 C11 -2.4(5) . . . . ?
C5 C6 C7 C8 175.3(3) . . . . ?
C11 C7 C8 C9 0.9(5) . . . . ?
C6 C7 C8 C9 -176.8(4) . . . . ?
C7 C8 C9 C10 -0.2(6) . . . . ?
C11 N2 C10 C9 1.4(5) . . . . ?
C11 N2 C10 C32 178.8(3) . . . . ?
C8 C9 C10 N2 -1.0(5) . . . . ?
C8 C9 C10 C32 -178.5(3) . . . . ?
C10 N2 C11 C7 -0.6(4) . . . . ?
C10 N2 C11 C12 177.9(3) . . . . ?
C8 C7 C11 N2 -0.5(5) . . . . ?
C6 C7 C11 N2 177.3(3) . . . . ?
C8 C7 C11 C12 -179.0(3) . . . . ?
C6 C7 C11 C12 -1.3(5) . . . . ?
C1 N1 C12 C4 1.5(4) . . . . ?
C1 N1 C12 C11 -179.6(3) . . . . ?
C3 C4 C12 N1 -5.2(5) . . . . ?
C5 C4 C12 N1 174.4(3) . . . . ?
C3 C4 C12 C11 175.8(3) . . . . ?
C5 C4 C12 C11 -4.6(4) . . . . ?
N2 C11 C12 N1 7.1(4) . . . . ?
C7 C11 C12 N1 -174.3(3) . . . . ?
N2 C11 C12 C4 -173.9(3) . . . . ?
C7 C11 C12 C4 4.6(4) . . . . ?
N1 C1 C13 C14 -111.0(3) . . . . ?
C2 C1 C13 C14 68.8(3) . . . . ?
N1 C1 C13 C23 19.9(4) . . . . ?
C2 C1 C13 C23 -160.4(3) . . . . ?
C17 N3 C14 C15 -0.9(4) . . . . ?
C17 N3 C14 C13 -174.5(3) . . . . ?
C23 C13 C14 N3 -56.3(4) . . . . ?
C1 C13 C14 N3 75.9(4) . . . . ?
C23 C13 C14 C15 131.6(4) . . . . ?
C1 C13 C14 C15 -96.3(4) . . . . ?
N3 C14 C15 C16 -0.3(4) . . . . ?
C13 C14 C15 C16 172.7(3) . . . . ?
N3 C14 C15 C21 178.2(3) . . . . ?
C13 C14 C15 C21 -8.9(6) . . . . ?
C14 C15 C16 C17 1.3(4) . . . . ?
C21 C15 C16 C17 -177.1(4) . . . . ?
C14 C15 C16 C22 -176.9(4) . . . . ?
C21 C15 C16 C22 4.7(7) . . . . ?
C14 N3 C17 C16 1.7(4) . . . . ?
C14 N3 C17 C18 -179.4(3) . . . . ?
C15 C16 C17 N3 -1.8(4) . . . . ?
C22 C16 C17 N3 176.3(4) . . . . ?
C15 C16 C17 C18 179.4(4) . . . . ?
C22 C16 C17 C18 -2.5(7) . . . . ?
C19 O2 C18 O1 5.6(6) . . . . ?
C19 O2 C18 C17 -173.4(4) . . . . ?
N3 C17 C18 O1 173.0(4) . . . . ?
C16 C17 C18 O1 -8.4(7) . . . . ?
N3 C17 C18 O2 -8.0(5) . . . . ?
C16 C17 C18 O2 170.7(4) . . . . ?
C18 O2 C19 C20 81.0(5) . . . . ?
C26 N4 C23 C24 1.3(4) . . . . ?
C26 N4 C23 C13 178.9(3) . . . . ?
C14 C13 C23 N4 125.3(3) . . . . ?
C1 C13 C23 N4 -2.5(4) . . . . ?
C14 C13 C23 C24 -57.6(4) . . . . ?
C1 C13 C23 C24 174.6(3) . . . . ?
N4 C23 C24 C25 -1.2(4) . . . . ?
C13 C23 C24 C25 -178.6(3) . . . . ?
N4 C23 C24 C30 178.1(3) . . . . ?
C13 C23 C24 C30 0.7(6) . . . . ?
C23 C24 C25 C26 0.7(4) . . . . ?
C30 C24 C25 C26 -178.7(3) . . . . ?
C23 C24 C25 C31 179.7(3) . . . . ?
C30 C24 C25 C31 0.4(6) . . . . ?
C23 N4 C26 C25 -0.8(4) . . . . ?
C23 N4 C26 C27 -176.6(3) . . . . ?
C24 C25 C26 N4 0.1(4) . . . . ?
C31 C25 C26 N4 -179.0(3) . . . . ?
C24 C25 C26 C27 174.8(3) . . . . ?
C31 C25 C26 C27 -4.3(6) . . . . ?
C28 O4 C27 O3 -2.3(5) . . . . ?
C28 O4 C27 C26 178.6(3) . . . . ?
N4 C26 C27 O3 4.6(5) . . . . ?
C25 C26 C27 O3 -169.6(3) . . . . ?
N4 C26 C27 O4 -176.3(3) . . . . ?
C25 C26 C27 O4 9.4(5) . . . . ?
C27 O4 C28 C29 160.5(4) . . . . ?
N2 C10 C32 C42 9.2(5) . . . . ?
C9 C10 C32 C42 -173.2(3) . . . . ?
N2 C10 C32 C33 -118.5(3) . . . . ?
C9 C10 C32 C33 59.0(4) . . . . ?
C36 N5 C33 C34 -0.9(4) . . . . ?
C36 N5 C33 C32 -176.2(3) . . . . ?
C42 C32 C33 N5 -59.0(4) . . . . ?
C10 C32 C33 N5 72.9(4) . . . . ?
C42 C32 C33 C34 126.9(4) . . . . ?
C10 C32 C33 C34 -101.3(4) . . . . ?
N5 C33 C34 C35 1.0(4) . . . . ?
C32 C33 C34 C35 175.7(4) . . . . ?
N5 C33 C34 C40 -179.9(4) . . . . ?
C32 C33 C34 C40 -5.2(7) . . . . ?
C33 C34 C35 C36 -0.7(4) . . . . ?
C40 C34 C35 C36 -179.9(4) . . . . ?
C33 C34 C35 C41 178.9(4) . . . . ?
C40 C34 C35 C41 -0.3(6) . . . . ?
C34 C35 C36 N5 0.2(4) . . . . ?
C41 C35 C36 N5 -179.4(4) . . . . ?
C34 C35 C36 C37 179.0(3) . . . . ?
C41 C35 C36 C37 -0.6(6) . . . . ?
C33 N5 C36 C35 0.4(4) . . . . ?
C33 N5 C36 C37 -178.5(3) . . . . ?
C38 O6 C37 O5 -2.7(5) . . . . ?
C38 O6 C37 C36 176.9(3) . . . . ?
C35 C36 C37 O5 -2.1(6) . . . . ?
N5 C36 C37 O5 176.6(3) . . . . ?
C35 C36 C37 O6 178.4(3) . . . . ?
N5 C36 C37 O6 -3.0(5) . . . . ?
C37 O6 C38 C39 176.1(3) . . . . ?
C45 N6 C42 C43 1.0(4) . . . . ?
C45 N6 C42 C32 177.9(3) . . . . ?
C33 C32 C42 N6 136.1(3) . . . . ?
C10 C32 C42 N6 10.4(5) . . . . ?
C33 C32 C42 C43 -47.7(5) . . . . ?
C10 C32 C42 C43 -173.4(3) . . . . ?
N6 C42 C43 C44 -1.0(4) . . . . ?
C32 C42 C43 C44 -177.7(3) . . . . ?
N6 C42 C43 C49 174.7(4) . . . . ?
C32 C42 C43 C49 -1.9(6) . . . . ?
C42 C43 C44 C45 0.7(4) . . . . ?
C49 C43 C44 C45 -175.1(4) . . . . ?
C42 C43 C44 C50 -179.4(4) . . . . ?
C49 C43 C44 C50 4.8(7) . . . . ?
C42 N6 C45 C44 -0.6(4) . . . . ?
C42 N6 C45 C46 -176.5(3) . . . . ?
C43 C44 C45 N6 0.0(4) . . . . ?
C50 C44 C45 N6 -180.0(4) . . . . ?
C43 C44 C45 C46 174.8(4) . . . . ?
C50 C44 C45 C46 -5.2(7) . . . . ?
C47 O8 C46 O7 -0.8(5) . . . . ?
C47 O8 C46 C45 -179.7(3) . . . . ?
N6 C45 C46 O7 7.7(5) . . . . ?
C44 C45 C46 O7 -166.7(4) . . . . ?
N6 C45 C46 O8 -173.4(3) . . . . ?
C44 C45 C46 O8 12.1(6) . . . . ?
C46 O8 C47 C48 -167.0(5) . . . . ?
Cl2C Cl2B C1B Cl1B 105.9(7) . . . . ?
Cl2C Cl2B C1B Cl3B -34.2(10) . . . . ?
Cl2B Cl2C C1B Cl1B -84.6(8) . . . . ?
Cl2B Cl2C C1B Cl3B 154.4(8) . . . . ?
